data_4074035
loop_
_publ_author_name
'Wechsler, Dominik'
'Rankin, Matthew A.'
'McDonald, Robert'
'Ferguson, Michael J.'
'Schatte, Gabriele'
'Stradiotto, Mark'

_publ_section_title
;
 New Racemic Planar-Chiral Metalloligands Derived from Donor-Substituted
 Indenes:&#x00A0; A Synthetic, Structural, and Catalytic Investigation
;
_journal_issue 25
_journal_name_full Organometallics
_journal_page_first 6418
_journal_paper_doi 10.1021/om700832f
_journal_volume 26
_journal_year 2007
_chemical_formula_moiety 'C33 H47 Cl P Rh Ru'
_chemical_formula_sum 'C33 H47 Cl P Rh Ru'
_chemical_formula_weight 714.11
_chemical_name_systematic
; 
 ? 
;
_space_group_IT_number 2
_symmetry_cell_setting triclinic
_symmetry_space_group_name_Hall '-P 1'
_symmetry_space_group_name_H-M 'P -1'
_atom_sites_solution_hydrogens geom
_atom_sites_solution_primary direct
_atom_sites_solution_secondary difmap
_audit_creation_method 'manual editing of SHELXL template'
_cell_angle_alpha 79.373(5)
_cell_angle_beta 88.354(4)
_cell_angle_gamma 79.595(5)
_cell_formula_units_Z 4
_cell_length_a 8.2280(7)
_cell_length_b 18.737(2)
_cell_length_c 20.5740(16)
_cell_measurement_reflns_used 20189
_cell_measurement_temperature 173(2)
_cell_measurement_theta_max 26.37
_cell_measurement_theta_min 3.14
_cell_volume 3066.2(5)
_computing_cell_refinement 'HKL DENZO and SCALEPACK, Bruker AXS/Nonius'
_computing_data_collection 'COLLECT, Bruker AXS/Nonius'
_computing_data_reduction 'HKL DENZO and SCALEPACK, Bruker AXS/Nonius'
_computing_molecular_graphics ' Cameron (WinGX v1.70-01), Ortep (SHELXTL-NT v6.14, Bruker AXS)'
_computing_publication_material 'WinGX v1.70.01 (L. J. Farrugia)'
_computing_structure_refinement 'SHELXL-97 (Sheldrick, 1997)'
_computing_structure_solution ' SIR-97 (A. Altomare, G. Cascarano, C. Giacovazzo et al., 1999)'
_diffrn_ambient_temperature 173(2)
_diffrn_measured_fraction_theta_full 0.983
_diffrn_measured_fraction_theta_max 0.983
_diffrn_measurement_device '95mm CCD camera on \k-goniostat'
_diffrn_measurement_device_type 'KappaCCD (BruKer AXS-Nonius, FR540C)'
_diffrn_measurement_method 'CCD rotation images, thick slices'
_diffrn_radiation_monochromator 'horizonally mounted graphite crystal'
_diffrn_radiation_source 'Nonius FR590D, fine-focus sealed tube'
_diffrn_radiation_type MoK\a
_diffrn_radiation_wavelength 0.71073
_diffrn_reflns_av_R_equivalents 0.0708
_diffrn_reflns_av_sigmaI/netI 0.0812
_diffrn_reflns_limit_h_max 10
_diffrn_reflns_limit_h_min -10
_diffrn_reflns_limit_k_max 23
_diffrn_reflns_limit_k_min -23
_diffrn_reflns_limit_l_max 24
_diffrn_reflns_limit_l_min -25
_diffrn_reflns_number 20189
_diffrn_reflns_theta_full 26.37
_diffrn_reflns_theta_max 26.37
_diffrn_reflns_theta_min 3.14
_diffrn_standards_decay_% 'no decay'
_exptl_absorpt_coefficient_mu 1.191
_exptl_absorpt_correction_T_max 0.9429
_exptl_absorpt_correction_T_min 0.9429
_exptl_absorpt_correction_type multi-scan
_exptl_absorpt_process_details 'HKL Scalepack (Otwinowski & Minor 1997)'
_exptl_crystal_colour yellow
_exptl_crystal_density_diffrn 1.547
_exptl_crystal_density_method 'not measured'
_exptl_crystal_description plate
_exptl_crystal_F_000 1464
_exptl_crystal_size_max 0.05
_exptl_crystal_size_mid 0.05
_exptl_crystal_size_min 0.05
_refine_diff_density_max 1.501
_refine_diff_density_min -1.547
_refine_diff_density_rms 0.164
_refine_ls_extinction_method none
_refine_ls_goodness_of_fit_ref 1.035
_refine_ls_hydrogen_treatment constr
_refine_ls_matrix_type full
_refine_ls_number_parameters 785
_refine_ls_number_reflns 12349
_refine_ls_number_restraints 838
_refine_ls_restrained_S_all 1.001
_refine_ls_R_factor_all 0.0843
_refine_ls_R_factor_gt 0.0603
_refine_ls_shift/su_max 0.001
_refine_ls_shift/su_mean 0.000
_refine_ls_structure_factor_coef Fsqd
_refine_ls_weighting_details 'calc w=1/[\s^2^(Fo^2^)+(0.0250P)^2^+31.6054P] where P=(Fo^2^+2Fc^2^)/3'
_refine_ls_weighting_scheme calc
_refine_ls_wR_factor_gt 0.1238
_refine_ls_wR_factor_ref 0.1344
_reflns_number_gt 9540
_reflns_number_total 12349
_reflns_threshold_expression >2sigma(I)
_cod_data_source_file om700832f-file002.cif
_cod_data_source_block damsdw0601
_cod_database_code 4074035

loop_
_symmetry_equiv_pos_as_xyz
'x, y, z'
'-x, -y, -z'

loop_
_atom_site_label
_atom_site_type_symbol
_atom_site_fract_x
_atom_site_fract_y
_atom_site_fract_z
_atom_site_U_iso_or_equiv
_atom_site_adp_type
_atom_site_occupancy
_atom_site_symmetry_multiplicity
_atom_site_calc_flag
_atom_site_refinement_flags
_atom_site_disorder_assembly
_atom_site_disorder_group
Rh1 Rh 1.05554(6) 0.38095(3) 0.13968(2) 0.01209(11) Uani 1 1 d . A .
Ru1 Ru 0.86100(6) 0.18697(3) 0.35811(3) 0.01381(12) Uani 1 1 d . A .
Cl1 Cl 1.1952(2) 0.31489(10) 0.06044(8) 0.0243(4) Uani 1 1 d . . .
P1 P 0.90988(19) 0.28691(9) 0.18349(8) 0.0129(3) Uani 1 1 d . . .
C1 C 0.7438(8) 0.2976(3) 0.3714(3) 0.0171(13) Uani 1 1 d . A .
H1 H 0.6600 0.3048 0.4035 0.021 Uiso 1 1 calc . . .
C2 C 0.7200(8) 0.2915(3) 0.3052(3) 0.0156(13) Uani 1 1 d . A .
H2 H 0.6152 0.2953 0.2854 0.019 Uiso 1 1 calc . . .
C3 C 0.8760(7) 0.2786(3) 0.2715(3) 0.0136(12) Uani 1 1 d . A .
C3A C 0.9999(7) 0.2800(3) 0.3212(3) 0.0115(12) Uani 1 1 d . . .
C4 C 1.1753(8) 0.2780(4) 0.3172(3) 0.0216(14) Uani 1 1 d . . .
H4 H 1.2328 0.2713 0.2775 0.026 Uiso 1 1 calc . . .
C5 C 1.2583(9) 0.2860(4) 0.3712(4) 0.0308(18) Uani 1 1 d . . .
H5 H 1.3736 0.2863 0.3683 0.037 Uiso 1 1 calc . . .
C6 C 1.1743(11) 0.2940(4) 0.4322(4) 0.036(2) Uani 1 1 d . . .
H6 H 1.2355 0.2974 0.4696 0.044 Uiso 1 1 calc . . .
C7 C 1.0104(9) 0.2967(4) 0.4371(3) 0.0236(15) Uani 1 1 d . . .
H7 H 0.9561 0.3023 0.4778 0.028 Uiso 1 1 calc . . .
C7A C 0.9179(8) 0.2912(3) 0.3813(3) 0.0161(13) Uani 1 1 d . A .
C10A C 0.8939(7) 0.0707(3) 0.3374(3) 0.0257(7) Uani 0.53 1 d PGU A 1
C11A C 0.7317(7) 0.0912(3) 0.3614(3) 0.0252(7) Uani 0.514(6) 1 d PGU A 1
C12A C 0.7456(7) 0.1096(3) 0.4248(3) 0.0251(7) Uani 0.514(6) 1 d PGU A 1
C13A C 0.9164(7) 0.1004(3) 0.4399(3) 0.0255(7) Uani 0.514(6) 1 d PGU A 1
C14A C 1.0081(7) 0.0764(3) 0.3859(3) 0.0258(7) Uani 0.514(6) 1 d PGU A 1
C15A C 0.9374(10) 0.0470(5) 0.2718(4) 0.0263(8) Uani 0.514(6) 1 d PGU A 1
H15A H 1.0349 0.0668 0.2535 0.032 Uiso 0.514(6) 1 calc PR A 1
H15B H 0.8442 0.0660 0.2410 0.032 Uiso 0.514(6) 1 calc PR A 1
H15C H 0.9612 -0.0070 0.2782 0.032 Uiso 0.514(6) 1 calc PR A 1
C16A C 0.5725(10) 0.0932(5) 0.3258(4) 0.0251(8) Uani 0.514(6) 1 d PGU A 1
H16A H 0.4879 0.1329 0.3372 0.030 Uiso 0.514(6) 1 calc PR A 1
H16B H 0.5352 0.0458 0.3392 0.030 Uiso 0.514(6) 1 calc PR A 1
H16C H 0.5910 0.1021 0.2779 0.030 Uiso 0.514(6) 1 calc PR A 1
C17A C 0.6037(10) 0.1344(5) 0.4684(4) 0.0252(8) Uani 0.514(6) 1 d PGU A 1
H17A H 0.6445 0.1568 0.5028 0.030 Uiso 0.514(6) 1 calc PR A 1
H17B H 0.5550 0.0919 0.4891 0.030 Uiso 0.514(6) 1 calc PR A 1
H17C H 0.5198 0.1709 0.4416 0.030 Uiso 0.514(6) 1 calc PR A 1
C18A C 0.9880(10) 0.1138(5) 0.5025(4) 0.0257(8) Uani 0.514(6) 1 d PGU A 1
H18A H 0.9012 0.1178 0.5359 0.031 Uiso 0.514(6) 1 calc PR A 1
H18B H 1.0325 0.1597 0.4930 0.031 Uiso 0.514(6) 1 calc PR A 1
H18C H 1.0767 0.0726 0.5191 0.031 Uiso 0.514(6) 1 calc PR A 1
C19A C 1.1942(10) 0.0598(5) 0.3810(4) 0.0264(8) Uani 0.514(6) 1 d PGU A 1
H19A H 1.2257 0.0566 0.3351 0.032 Uiso 0.514(6) 1 calc PR A 1
H19B H 1.2367 0.0127 0.4098 0.032 Uiso 0.514(6) 1 calc PR A 1
H19C H 1.2409 0.0993 0.3947 0.032 Uiso 0.514(6) 1 calc PR A 1
C10B C 0.7681(7) 0.0827(3) 0.3633(3) 0.0253(7) Uani 0.486(6) 1 d PGU A 2
C11B C 0.9429(7) 0.0666(3) 0.3594(3) 0.0258(7) Uani 0.486(6) 1 d PGU A 2
C12B C 1.0090(7) 0.0832(3) 0.4166(3) 0.0258(7) Uani 0.486(6) 1 d PGU A 2
C13B C 0.8750(7) 0.1096(3) 0.4559(3) 0.0254(7) Uani 0.486(6) 1 d PGU A 2
C14B C 0.7262(7) 0.1093(3) 0.4229(3) 0.0251(7) Uani 0.486(6) 1 d PGU A 2
C15B C 0.6480(10) 0.0733(5) 0.3129(4) 0.0252(8) Uani 0.486(6) 1 d PGU A 2
H15D H 0.7072 0.0652 0.2721 0.030 Uiso 0.486(6) 1 calc PR A 2
H15E H 0.5631 0.1179 0.3034 0.030 Uiso 0.486(6) 1 calc PR A 2
H15F H 0.5956 0.0308 0.3304 0.030 Uiso 0.486(6) 1 calc PR A 2
C16B C 1.0411(10) 0.0370(5) 0.3041(4) 0.0264(8) Uani 0.486(6) 1 d PGU A 2
H16D H 1.1295 -0.0034 0.3228 0.032 Uiso 0.486(6) 1 calc PR A 2
H16E H 1.0895 0.0765 0.2769 0.032 Uiso 0.486(6) 1 calc PR A 2
H16F H 0.9682 0.0188 0.2767 0.032 Uiso 0.486(6) 1 calc PR A 2
C17B C 1.1898(10) 0.0743(5) 0.4328(4) 0.0265(8) Uani 0.486(6) 1 d PGU A 2
H17D H 1.2535 0.0794 0.3918 0.032 Uiso 0.486(6) 1 calc PR A 2
H17E H 1.2272 0.0254 0.4597 0.032 Uiso 0.486(6) 1 calc PR A 2
H17F H 1.2063 0.1124 0.4576 0.032 Uiso 0.486(6) 1 calc PR A 2
C18B C 0.8886(10) 0.1336(5) 0.5212(4) 0.0256(8) Uani 0.486(6) 1 d PGU A 2
H18D H 0.9718 0.1655 0.5180 0.031 Uiso 0.486(6) 1 calc PR A 2
H18E H 0.9212 0.0901 0.5557 0.031 Uiso 0.486(6) 1 calc PR A 2
H18F H 0.7814 0.1610 0.5323 0.031 Uiso 0.486(6) 1 calc PR A 2
C19B C 0.5537(10) 0.1330(5) 0.4471(4) 0.0251(8) Uani 0.486(6) 1 d PGU A 2
H19D H 0.5514 0.1751 0.4693 0.030 Uiso 0.486(6) 1 calc PR A 2
H19E H 0.5204 0.0920 0.4782 0.030 Uiso 0.486(6) 1 calc PR A 2
H19F H 0.4771 0.1473 0.4094 0.030 Uiso 0.486(6) 1 calc PR A 2
C21 C 0.6959(8) 0.3081(4) 0.1503(3) 0.0213(14) Uani 1 1 d . A .
H21 H 0.6365 0.3489 0.1719 0.026 Uiso 1 1 calc R . .
C22 C 0.6922(10) 0.3396(5) 0.0757(3) 0.036(2) Uani 1 1 d . . .
H22A H 0.7558 0.3029 0.0521 0.043 Uiso 1 1 calc R A .
H22B H 0.7409 0.3844 0.0677 0.043 Uiso 1 1 calc R . .
H22C H 0.5776 0.3515 0.0599 0.043 Uiso 1 1 calc R . .
C23 C 0.5942(9) 0.2454(5) 0.1662(4) 0.0335(19) Uani 1 1 d . . .
H23A H 0.4776 0.2654 0.1557 0.040 Uiso 1 1 calc R A .
H23B H 0.6056 0.2236 0.2133 0.040 Uiso 1 1 calc R . .
H23C H 0.6348 0.2075 0.1397 0.040 Uiso 1 1 calc R . .
C24 C 0.9907(8) 0.1905(4) 0.1743(4) 0.0243(15) Uani 1 1 d . A .
H24 H 0.9250 0.1586 0.2047 0.029 Uiso 1 1 calc R . .
C25 C 1.1713(8) 0.1669(4) 0.1977(4) 0.0280(16) Uani 1 1 d . . .
H25A H 1.2148 0.1176 0.1885 0.034 Uiso 1 1 calc R A .
H25B H 1.1769 0.1661 0.2454 0.034 Uiso 1 1 calc R . .
H25C H 1.2373 0.2021 0.1742 0.034 Uiso 1 1 calc R . .
C26 C 0.9731(10) 0.1736(4) 0.1046(4) 0.0333(18) Uani 1 1 d . . .
H26A H 1.0298 0.2061 0.0726 0.040 Uiso 1 1 calc R A .
H26B H 0.8557 0.1820 0.0929 0.040 Uiso 1 1 calc R . .
H26C H 1.0224 0.1220 0.1041 0.040 Uiso 1 1 calc R . .
C31 C 1.1281(9) 0.4847(4) 0.0822(3) 0.0250(15) Uani 1 1 d . . .
H31 H 1.1209 0.4662 0.0426 0.030 Uiso 1 1 calc . . .
C32 C 1.2523(8) 0.4491(4) 0.1258(4) 0.0237(15) Uani 1 1 d . A .
H32 H 1.3255 0.4085 0.1136 0.028 Uiso 1 1 calc . . .
C33 C 1.2825(9) 0.4691(4) 0.1917(4) 0.0298(17) Uani 1 1 d . . .
H33A H 1.3363 0.5131 0.1841 0.036 Uiso 1 1 calc R A .
H33B H 1.3595 0.4279 0.2181 0.036 Uiso 1 1 calc R . .
C34 C 1.1248(9) 0.4852(4) 0.2311(4) 0.0281(16) Uani 1 1 d . A .
H34A H 1.1529 0.4754 0.2787 0.034 Uiso 1 1 calc R . .
H34B H 1.0760 0.5382 0.2185 0.034 Uiso 1 1 calc R . .
C35 C 0.9977(8) 0.4394(3) 0.2200(3) 0.0179(13) Uani 1 1 d . . .
H35 H 1.0047 0.3923 0.2476 0.022 Uiso 1 1 calc . . .
C36 C 0.8706(8) 0.4602(4) 0.1727(4) 0.0219(14) Uani 1 1 d . A .
H36 H 0.7953 0.4272 0.1729 0.026 Uiso 1 1 calc . . .
C37 C 0.8418(9) 0.5308(4) 0.1210(4) 0.0284(16) Uani 1 1 d . . .
H37A H 0.7720 0.5241 0.0850 0.034 Uiso 1 1 calc R A .
H37B H 0.7813 0.5716 0.1415 0.034 Uiso 1 1 calc R . .
C38 C 1.0011(10) 0.5514(4) 0.0922(4) 0.0305(17) Uani 1 1 d . A .
H38A H 1.0479 0.5784 0.1222 0.037 Uiso 1 1 calc R . .
H38B H 0.9774 0.5851 0.0492 0.037 Uiso 1 1 calc R . .
Rh2 Rh 0.63913(6) 0.63923(3) 0.37509(2) 0.01226(11) Uani 1 1 d . B .
Ru2 Ru 0.58830(6) 0.82896(3) 0.13138(2) 0.01225(11) Uani 1 1 d . . .
Cl2 Cl 0.4789(2) 0.70362(9) 0.45138(8) 0.0226(3) Uani 1 1 d . . .
P2 P 0.71098(18) 0.74579(8) 0.30992(7) 0.0096(3) Uani 1 1 d . . .
C41 C 0.7504(8) 0.7278(3) 0.1151(3) 0.0169(13) Uani 1 1 d . B .
H41 H 0.8099 0.7258 0.0750 0.020 Uiso 1 1 calc . . .
C42 C 0.8062(7) 0.7480(3) 0.1719(3) 0.0124(12) Uani 1 1 d . B .
H42 H 0.9118 0.7603 0.1764 0.015 Uiso 1 1 calc . . .
C43 C 0.6806(7) 0.7472(3) 0.2223(3) 0.0125(12) Uani 1 1 d . B .
C43A C 0.5440(7) 0.7231(3) 0.1944(3) 0.0121(12) Uani 1 1 d . B .
C44 C 0.3916(8) 0.7053(4) 0.2213(3) 0.0191(13) Uani 1 1 d . . .
H44 H 0.3608 0.7114 0.2650 0.023 Uiso 1 1 calc . . .
C45 C 0.2901(9) 0.6792(4) 0.1830(4) 0.0274(16) Uani 1 1 d . B .
H45 H 0.1889 0.6670 0.2010 0.033 Uiso 1 1 calc . . .
C46 C 0.3320(10) 0.6699(4) 0.1171(4) 0.0322(18) Uani 1 1 d . . .
H46 H 0.2575 0.6526 0.0919 0.039 Uiso 1 1 calc . . .
C47 C 0.4770(10) 0.6855(4) 0.0896(3) 0.0249(15) Uani 1 1 d . B .
H47 H 0.5033 0.6794 0.0455 0.030 Uiso 1 1 calc . . .
C47A C 0.5893(8) 0.7111(3) 0.1279(3) 0.0174(13) Uani 1 1 d . B .
C50A C 0.3798(7) 0.8957(3) 0.0687(3) 0.0296(8) Uani 0.503(5) 1 d PGU B 1
C51A C 0.4040(7) 0.9308(3) 0.1222(3) 0.0295(8) Uani 0.503(5) 1 d PGU B 1
C52A C 0.5663(7) 0.9470(3) 0.1176(3) 0.0295(8) Uani 0.503(5) 1 d PGU B 1
C53A C 0.6424(7) 0.9218(3) 0.0612(3) 0.0295(8) Uani 0.503(5) 1 d PGU B 1
C54A C 0.5271(7) 0.8901(3) 0.0310(3) 0.0296(8) Uani 0.503(5) 1 d PGU B 1
C55A C 0.2246(10) 0.8689(5) 0.0544(4) 0.0300(9) Uani 0.503(5) 1 d PGU B 1
H55A H 0.1644 0.8574 0.0957 0.036 Uiso 0.503(5) 1 calc PR B 1
H55B H 0.2540 0.8245 0.0348 0.036 Uiso 0.503(5) 1 calc PR B 1
H55C H 0.1547 0.9075 0.0235 0.036 Uiso 0.503(5) 1 calc PR B 1
C56A C 0.2792(10) 0.9480(5) 0.1748(4) 0.0298(8) Uani 0.503(5) 1 d PGU B 1
H56A H 0.3308 0.9676 0.2083 0.036 Uiso 0.503(5) 1 calc PR B 1
H56B H 0.2401 0.9028 0.1956 0.036 Uiso 0.503(5) 1 calc PR B 1
H56C H 0.1855 0.9846 0.1546 0.036 Uiso 0.503(5) 1 calc PR B 1
C57A C 0.6443(10) 0.9843(5) 0.1643(4) 0.0297(9) Uani 0.503(5) 1 d PGU B 1
H57A H 0.6079 0.9681 0.2096 0.036 Uiso 0.503(5) 1 calc PR B 1
H57B H 0.6108 1.0380 0.1518 0.036 Uiso 0.503(5) 1 calc PR B 1
H57C H 0.7649 0.9712 0.1620 0.036 Uiso 0.503(5) 1 calc PR B 1
C58A C 0.8154(10) 0.9277(5) 0.0375(4) 0.0298(9) Uani 0.503(5) 1 d PGU B 1
H58A H 0.8805 0.9361 0.0737 0.036 Uiso 0.503(5) 1 calc PR B 1
H58B H 0.8113 0.9691 0.0003 0.036 Uiso 0.503(5) 1 calc PR B 1
H58C H 0.8669 0.8819 0.0231 0.036 Uiso 0.503(5) 1 calc PR B 1
C59A C 0.5561(10) 0.8564(5) -0.0304(4) 0.0299(9) Uani 0.503(5) 1 d PGU B 1
H59A H 0.6626 0.8650 -0.0498 0.036 Uiso 0.503(5) 1 calc PR B 1
H59B H 0.4674 0.8791 -0.0625 0.036 Uiso 0.503(5) 1 calc PR B 1
H59C H 0.5570 0.8032 -0.0188 0.036 Uiso 0.503(5) 1 calc PR B 1
C50B C 0.4249(7) 0.8989(3) 0.0563(3) 0.0296(8) Uani 0.497(5) 1 d PGU B 2
C51B C 0.3739(7) 0.9251(3) 0.1155(3) 0.0295(8) Uani 0.497(5) 1 d PGU B 2
C52B C 0.5068(7) 0.9528(3) 0.1386(3) 0.0295(8) Uani 0.497(5) 1 d PGU B 2
C53B C 0.6399(7) 0.9437(3) 0.0937(3) 0.0296(8) Uani 0.497(5) 1 d PGU B 2
C54B C 0.5893(7) 0.9104(3) 0.0428(3) 0.0297(8) Uani 0.497(5) 1 d PGU B 2
C55B C 0.3223(11) 0.8648(5) 0.0150(4) 0.0299(9) Uani 0.497(5) 1 d PGU B 2
H55D H 0.2481 0.8378 0.0438 0.036 Uiso 0.497(5) 1 calc PR B 2
H55E H 0.3954 0.8307 -0.0084 0.036 Uiso 0.497(5) 1 calc PR B 2
H55F H 0.2570 0.9038 -0.0171 0.036 Uiso 0.497(5) 1 calc PR B 2
C56B C 0.2076(10) 0.9237(5) 0.1482(4) 0.0298(9) Uani 0.497(5) 1 d PGU B 2
H56D H 0.1553 0.8866 0.1332 0.036 Uiso 0.497(5) 1 calc PR B 2
H56E H 0.1373 0.9724 0.1362 0.036 Uiso 0.497(5) 1 calc PR B 2
H56F H 0.2222 0.9114 0.1963 0.036 Uiso 0.497(5) 1 calc PR B 2
C57B C 0.5065(11) 0.9860(5) 0.2001(4) 0.0295(9) Uani 0.497(5) 1 d PGU B 2
H57D H 0.6109 0.9663 0.2241 0.035 Uiso 0.497(5) 1 calc PR B 2
H57E H 0.4143 0.9735 0.2284 0.035 Uiso 0.497(5) 1 calc PR B 2
H57F H 0.4943 1.0398 0.1876 0.035 Uiso 0.497(5) 1 calc PR B 2
C58B C 0.8061(10) 0.9656(5) 0.0990(4) 0.0300(9) Uani 0.497(5) 1 d PGU B 2
H58D H 0.7922 1.0194 0.0935 0.036 Uiso 0.497(5) 1 calc PR B 2
H58E H 0.8793 0.9484 0.0645 0.036 Uiso 0.497(5) 1 calc PR B 2
H58F H 0.8546 0.9431 0.1426 0.036 Uiso 0.497(5) 1 calc PR B 2
C59B C 0.6922(11) 0.8907(5) -0.0153(4) 0.0299(9) Uani 0.497(5) 1 d PGU B 2
H59D H 0.6445 0.9221 -0.0562 0.036 Uiso 0.497(5) 1 calc PR B 2
H59E H 0.6936 0.8388 -0.0176 0.036 Uiso 0.497(5) 1 calc PR B 2
H59F H 0.8054 0.8984 -0.0099 0.036 Uiso 0.497(5) 1 calc PR B 2
C61 C 0.9353(7) 0.7482(4) 0.3130(3) 0.0163(13) Uani 1 1 d . B .
H61 H 0.9912 0.7116 0.2861 0.020 Uiso 1 1 calc R . .
C62 C 0.9819(9) 0.8220(4) 0.2818(4) 0.0252(15) Uani 1 1 d . . .
H62A H 0.9576 0.8564 0.3127 0.030 Uiso 1 1 calc R B .
H62B H 0.9180 0.8422 0.2410 0.030 Uiso 1 1 calc R . .
H62C H 1.1001 0.8148 0.2715 0.030 Uiso 1 1 calc R . .
C63 C 1.0066(9) 0.7220(4) 0.3829(4) 0.0303(17) Uani 1 1 d . . .
H63A H 1.1248 0.7239 0.3821 0.036 Uiso 1 1 calc R B .
H63B H 0.9909 0.6711 0.3990 0.036 Uiso 1 1 calc R . .
H63C H 0.9497 0.7540 0.4122 0.036 Uiso 1 1 calc R . .
C64 C 0.6060(8) 0.8389(3) 0.3230(3) 0.0182(13) Uani 1 1 d . B .
H64 H 0.6421 0.8761 0.2868 0.022 Uiso 1 1 calc R . .
C65 C 0.4194(8) 0.8455(4) 0.3164(3) 0.0231(15) Uani 1 1 d . . .
H65A H 0.3809 0.8077 0.3496 0.028 Uiso 1 1 calc R B .
H65B H 0.3927 0.8387 0.2721 0.028 Uiso 1 1 calc R . .
H65C H 0.3646 0.8945 0.3233 0.028 Uiso 1 1 calc R . .
C66 C 0.6524(10) 0.8570(4) 0.3887(3) 0.0259(16) Uani 1 1 d . . .
H66A H 0.5845 0.9038 0.3952 0.031 Uiso 1 1 calc R B .
H66B H 0.7694 0.8614 0.3881 0.031 Uiso 1 1 calc R . .
H66C H 0.6331 0.8175 0.4249 0.031 Uiso 1 1 calc R . .
C71 C 0.6321(10) 0.5364(4) 0.4475(3) 0.0277(16) Uani 1 1 d . . .
H71 H 0.6361 0.5647 0.4811 0.033 Uiso 1 1 calc . . .
C72 C 0.4921(10) 0.5524(4) 0.4083(4) 0.0298(17) Uani 1 1 d . B .
H72 H 0.4044 0.5892 0.4183 0.036 Uiso 1 1 calc . . .
C73 C 0.4688(11) 0.5159(5) 0.3515(4) 0.039(2) Uani 1 1 d . . .
H73A H 0.3699 0.5440 0.3261 0.046 Uiso 1 1 calc R B .
H73B H 0.4472 0.4657 0.3689 0.046 Uiso 1 1 calc R . .
C74 C 0.6161(10) 0.5101(4) 0.3043(4) 0.0300(17) Uani 1 1 d . B .
H74A H 0.6903 0.4622 0.3185 0.036 Uiso 1 1 calc R . .
H74B H 0.5754 0.5111 0.2593 0.036 Uiso 1 1 calc R . .
C75 C 0.7126(8) 0.5713(4) 0.3021(3) 0.0183(13) Uani 1 1 d . . .
H75 H 0.6790 0.6148 0.2702 0.022 Uiso 1 1 calc . . .
C76 C 0.8464(8) 0.5705(4) 0.3421(3) 0.0213(14) Uani 1 1 d . B .
H76 H 0.8994 0.6124 0.3342 0.026 Uiso 1 1 calc . . .
C77 C 0.9141(10) 0.5076(4) 0.3977(4) 0.0292(17) Uani 1 1 d . . .
H77A H 0.9886 0.5251 0.4258 0.035 Uiso 1 1 calc R B .
H77B H 0.9803 0.4671 0.3784 0.035 Uiso 1 1 calc R . .
C78 C 0.7784(11) 0.4777(4) 0.4407(4) 0.0343(18) Uani 1 1 d . B .
H78A H 0.7417 0.4388 0.4211 0.041 Uiso 1 1 calc R . .
H78B H 0.8242 0.4548 0.4852 0.041 Uiso 1 1 calc R . .

loop_
_atom_site_aniso_label
_atom_site_aniso_U_11
_atom_site_aniso_U_22
_atom_site_aniso_U_33
_atom_site_aniso_U_23
_atom_site_aniso_U_13
_atom_site_aniso_U_12
Rh1 0.0126(2) 0.0131(2) 0.0101(2) -0.00402(18) 0.00058(17) 0.00099(18)
Ru1 0.0128(2) 0.0071(2) 0.0218(3) -0.00404(19) 0.00428(19) -0.00195(18)
Cl1 0.0304(9) 0.0242(9) 0.0160(7) -0.0077(6) 0.0058(6) 0.0043(7)
P1 0.0095(7) 0.0167(8) 0.0140(7) -0.0087(6) 0.0006(6) -0.0006(6)
C1 0.023(3) 0.008(3) 0.018(3) -0.004(2) 0.008(3) 0.003(3)
C2 0.016(3) 0.010(3) 0.021(3) -0.004(2) -0.001(2) -0.001(2)
C3 0.011(3) 0.010(3) 0.021(3) -0.008(2) -0.002(2) 0.000(2)
C3A 0.015(3) 0.005(3) 0.014(3) 0.000(2) -0.004(2) -0.002(2)
C4 0.021(3) 0.017(3) 0.027(4) 0.000(3) -0.003(3) -0.008(3)
C5 0.024(4) 0.021(4) 0.046(5) 0.006(3) -0.018(3) -0.010(3)
C6 0.053(5) 0.023(4) 0.033(4) 0.004(3) -0.026(4) -0.009(4)
C7 0.036(4) 0.017(3) 0.019(3) -0.003(3) -0.008(3) -0.007(3)
C7A 0.028(4) 0.004(3) 0.015(3) -0.001(2) -0.003(3) -0.002(3)
C10A 0.0325(17) 0.0113(14) 0.0327(17) -0.0011(13) 0.0022(14) -0.0053(13)
C11A 0.0320(17) 0.0109(14) 0.0322(17) -0.0012(13) 0.0019(14) -0.0058(13)
C12A 0.0320(17) 0.0109(13) 0.0320(17) -0.0010(12) 0.0020(13) -0.0057(13)
C13A 0.0322(17) 0.0111(13) 0.0324(17) -0.0007(13) 0.0017(13) -0.0054(13)
C14A 0.0323(17) 0.0112(14) 0.0328(17) -0.0006(13) 0.0020(14) -0.0053(13)
C15A 0.0331(19) 0.0119(15) 0.0332(18) -0.0014(14) 0.0027(15) -0.0051(15)
C16A 0.0319(19) 0.0110(15) 0.0323(18) -0.0013(14) 0.0018(15) -0.0061(15)
C17A 0.0321(18) 0.0110(14) 0.0321(17) -0.0009(13) 0.0021(14) -0.0056(14)
C18A 0.0326(18) 0.0113(15) 0.0323(18) -0.0005(14) 0.0013(14) -0.0053(14)
C19A 0.0326(18) 0.0116(15) 0.0336(18) 0.0001(14) 0.0021(15) -0.0051(14)
C10B 0.0321(17) 0.0111(13) 0.0323(17) -0.0012(12) 0.0020(13) -0.0057(13)
C11B 0.0325(18) 0.0113(14) 0.0328(17) -0.0009(13) 0.0023(14) -0.0052(13)
C12B 0.0324(17) 0.0112(14) 0.0329(17) -0.0004(13) 0.0020(14) -0.0053(13)
C13B 0.0323(17) 0.0111(14) 0.0322(17) -0.0007(13) 0.0017(14) -0.0054(13)
C14B 0.0320(17) 0.0109(13) 0.0320(17) -0.0010(12) 0.0020(13) -0.0057(13)
C15B 0.0321(18) 0.0110(15) 0.0323(17) -0.0013(14) 0.0018(14) -0.0060(14)
C16B 0.0331(18) 0.0118(15) 0.0332(18) -0.0010(14) 0.0026(14) -0.0048(14)
C17B 0.0326(19) 0.0117(15) 0.0338(18) 0.0004(14) 0.0021(15) -0.0050(15)
C18B 0.0325(19) 0.0112(15) 0.0321(18) -0.0006(14) 0.0012(15) -0.0053(15)
C19B 0.0319(18) 0.0109(14) 0.0321(17) -0.0010(13) 0.0020(14) -0.0058(14)
C21 0.010(3) 0.035(4) 0.022(3) -0.016(3) -0.003(2) 0.000(3)
C22 0.030(4) 0.060(6) 0.018(4) -0.017(4) -0.006(3) 0.004(4)
C23 0.017(4) 0.048(5) 0.044(5) -0.022(4) -0.006(3) -0.013(3)
C24 0.022(3) 0.015(3) 0.038(4) -0.013(3) 0.006(3) 0.000(3)
C25 0.022(4) 0.020(4) 0.039(4) -0.006(3) 0.006(3) 0.004(3)
C26 0.038(4) 0.026(4) 0.044(5) -0.027(4) 0.012(4) -0.006(3)
C31 0.037(4) 0.027(4) 0.011(3) 0.001(3) 0.002(3) -0.011(3)
C32 0.013(3) 0.028(4) 0.032(4) -0.009(3) 0.005(3) -0.007(3)
C33 0.023(4) 0.034(4) 0.035(4) -0.006(3) -0.008(3) -0.012(3)
C34 0.038(4) 0.026(4) 0.023(4) -0.010(3) -0.004(3) -0.008(3)
C35 0.031(4) 0.010(3) 0.012(3) -0.005(2) 0.002(3) 0.001(3)
C36 0.020(3) 0.012(3) 0.032(4) -0.013(3) 0.003(3) 0.008(3)
C37 0.031(4) 0.020(4) 0.031(4) -0.003(3) -0.007(3) 0.006(3)
C38 0.044(5) 0.021(4) 0.024(4) 0.001(3) -0.008(3) -0.005(3)
Rh2 0.0167(2) 0.0118(2) 0.0082(2) -0.00154(18) 0.00296(17) -0.00317(19)
Ru2 0.0146(2) 0.0101(2) 0.0091(2) 0.00160(18) 0.00148(18) 0.00196(19)
Cl2 0.0277(9) 0.0239(9) 0.0176(7) -0.0088(6) 0.0103(6) -0.0047(7)
P2 0.0108(7) 0.0119(8) 0.0057(6) -0.0004(6) 0.0006(5) -0.0020(6)
C41 0.021(3) 0.012(3) 0.013(3) 0.000(2) 0.006(2) 0.008(3)
C42 0.011(3) 0.011(3) 0.012(3) 0.001(2) 0.003(2) 0.001(2)
C43 0.017(3) 0.009(3) 0.010(3) 0.002(2) 0.001(2) -0.001(2)
C43A 0.014(3) 0.008(3) 0.011(3) 0.002(2) -0.005(2) 0.002(2)
C44 0.025(3) 0.016(3) 0.018(3) -0.002(3) -0.001(3) -0.009(3)
C45 0.028(4) 0.020(4) 0.035(4) -0.002(3) -0.006(3) -0.009(3)
C46 0.043(5) 0.029(4) 0.031(4) -0.009(3) -0.012(3) -0.018(4)
C47 0.041(4) 0.012(3) 0.022(3) -0.006(3) -0.010(3) -0.001(3)
C47A 0.028(4) 0.012(3) 0.010(3) -0.001(2) -0.005(3) 0.005(3)
C50A 0.0351(19) 0.0157(15) 0.0308(18) 0.0031(13) -0.0018(14) 0.0072(14)
C51A 0.0352(19) 0.0156(15) 0.0306(18) 0.0032(13) -0.0016(14) 0.0073(14)
C52A 0.0353(19) 0.0155(15) 0.0307(18) 0.0031(13) -0.0019(14) 0.0069(14)
C53A 0.0351(19) 0.0156(15) 0.0308(18) 0.0033(14) -0.0016(14) 0.0068(14)
C54A 0.0352(19) 0.0157(15) 0.0306(18) 0.0031(13) -0.0016(14) 0.0073(14)
C55A 0.035(2) 0.0160(17) 0.0314(19) 0.0032(15) -0.0019(16) 0.0072(16)
C56A 0.035(2) 0.0158(16) 0.0308(18) 0.0034(14) -0.0013(15) 0.0076(15)
C57A 0.036(2) 0.0155(16) 0.0308(18) 0.0031(14) -0.0022(15) 0.0069(15)
C58A 0.035(2) 0.0160(17) 0.0313(19) 0.0036(15) -0.0016(16) 0.0065(16)
C59A 0.036(2) 0.0161(17) 0.0306(19) 0.0030(15) -0.0015(16) 0.0075(16)
C50B 0.0352(19) 0.0157(15) 0.0307(18) 0.0031(13) -0.0018(14) 0.0072(14)
C51B 0.0350(19) 0.0156(15) 0.0306(18) 0.0032(13) -0.0016(14) 0.0072(14)
C52B 0.0352(19) 0.0154(15) 0.0307(18) 0.0032(13) -0.0019(14) 0.0070(14)
C53B 0.0351(19) 0.0156(15) 0.0309(18) 0.0033(14) -0.0016(14) 0.0069(14)
C54B 0.0353(19) 0.0157(15) 0.0307(18) 0.0032(13) -0.0014(14) 0.0073(14)
C55B 0.035(2) 0.0159(16) 0.0311(18) 0.0031(14) -0.0020(15) 0.0072(15)
C56B 0.035(2) 0.0159(17) 0.0308(19) 0.0036(15) -0.0014(16) 0.0075(16)
C57B 0.036(2) 0.0153(17) 0.0308(19) 0.0030(15) -0.0023(16) 0.0069(16)
C58B 0.035(2) 0.0160(17) 0.0315(19) 0.0036(15) -0.0016(16) 0.0065(16)
C59B 0.036(2) 0.0161(16) 0.0307(18) 0.0031(14) -0.0012(15) 0.0075(15)
C61 0.013(3) 0.019(3) 0.018(3) 0.001(3) -0.003(2) -0.010(3)
C62 0.022(4) 0.028(4) 0.028(4) 0.001(3) -0.005(3) -0.014(3)
C63 0.026(4) 0.036(4) 0.027(4) 0.007(3) -0.017(3) -0.012(3)
C64 0.029(4) 0.008(3) 0.016(3) -0.003(2) 0.006(3) 0.000(3)
C65 0.020(3) 0.026(4) 0.019(3) -0.004(3) 0.002(3) 0.007(3)
C66 0.040(4) 0.021(4) 0.020(3) -0.013(3) 0.006(3) -0.006(3)
C71 0.044(5) 0.016(4) 0.020(3) 0.005(3) 0.009(3) -0.009(3)
C72 0.040(4) 0.025(4) 0.029(4) -0.004(3) 0.015(3) -0.020(3)
C73 0.044(5) 0.036(5) 0.044(5) -0.016(4) 0.004(4) -0.021(4)
C74 0.043(5) 0.022(4) 0.031(4) -0.017(3) 0.002(3) -0.010(3)
C75 0.029(4) 0.011(3) 0.011(3) -0.002(2) 0.002(3) 0.005(3)
C76 0.023(3) 0.012(3) 0.024(3) -0.001(3) 0.010(3) 0.007(3)
C77 0.038(4) 0.013(4) 0.029(4) 0.001(3) -0.003(3) 0.009(3)
C78 0.051(5) 0.018(4) 0.028(4) 0.002(3) -0.002(4) 0.003(4)

loop_
_atom_type_symbol
_atom_type_description
_atom_type_scat_dispersion_real
_atom_type_scat_dispersion_imag
_atom_type_scat_source
C C 0.0033 0.0016 'International Tables Vol C Tables 4.2.6.8 and 6.1.1.4'
H H 0.0000 0.0000 'International Tables Vol C Tables 4.2.6.8 and 6.1.1.4'
Cl Cl 0.1484 0.1585 'International Tables Vol C Tables 4.2.6.8 and 6.1.1.4'
P P 0.1023 0.0942 'International Tables Vol C Tables 4.2.6.8 and 6.1.1.4'
Rh Rh -1.1178 0.9187 'International Tables Vol C Tables 4.2.6.8 and 6.1.1.4'
Ru Ru -1.2594 0.8363 'International Tables Vol C Tables 4.2.6.8 and 6.1.1.4'

loop_
_geom_angle_atom_site_label_1
_geom_angle_atom_site_label_2
_geom_angle_atom_site_label_3
_geom_angle
C36 Rh1 C35 38.4(3)
C36 Rh1 C32 96.8(3)
C35 Rh1 C32 80.6(3)
C36 Rh1 C31 80.5(3)
C35 Rh1 C31 87.1(2)
C32 Rh1 C31 35.7(3)
C36 Rh1 P1 90.6(2)
C35 Rh1 P1 94.33(18)
C32 Rh1 P1 160.3(2)
C31 Rh1 P1 163.81(19)
C36 Rh1 Cl1 155.0(2)
C35 Rh1 Cl1 164.18(19)
C32 Rh1 Cl1 87.35(19)
C31 Rh1 Cl1 88.99(19)
P1 Rh1 Cl1 93.65(6)
C13A Ru1 C12A 39.10(12)
C13A Ru1 C1 121.0(2)
C12A Ru1 C1 107.6(2)
C13A Ru1 C14A 38.60(11)
C12A Ru1 C14A 64.22(17)
C1 Ru1 C14A 156.6(2)
C13A Ru1 C2 154.3(2)
C12A Ru1 C2 122.0(2)
C1 Ru1 C2 37.5(2)
C14A Ru1 C2 165.6(2)
C13A Ru1 C10B 59.1(2)
C12A Ru1 C10B 38.7(2)
C1 Ru1 C10B 133.1(2)
C14A Ru1 C10B 54.7(2)
C2 Ru1 C10B 120.5(2)
C13A Ru1 C14B 43.0(2)
C12A Ru1 C14B 3.9(2)
C1 Ru1 C14B 106.3(2)
C14A Ru1 C14B 66.9(2)
C2 Ru1 C14B 118.7(2)
C10B Ru1 C14B 37.40(11)
C13A Ru1 C7A 110.4(2)
C12A Ru1 C7A 124.7(2)
C1 Ru1 C7A 37.9(2)
C14A Ru1 C7A 126.7(2)
C2 Ru1 C7A 62.4(2)
C10B Ru1 C7A 163.2(2)
C14B Ru1 C7A 125.8(2)
C13A Ru1 C11B 51.1(2)
C12A Ru1 C11B 60.8(2)
C1 Ru1 C11B 168.4(2)
C14A Ru1 C11B 22.0(2)
C2 Ru1 C11B 146.3(2)
C10B Ru1 C11B 37.28(11)
C14B Ru1 C11B 62.14(17)
C7A Ru1 C11B 148.1(2)
C13A Ru1 C11A 63.87(17)
C12A Ru1 C11A 37.84(11)
C1 Ru1 C11A 125.5(2)
C14A Ru1 C11A 62.66(16)
C2 Ru1 C11A 113.2(2)
C10B Ru1 C11A 8.0(2)
C14B Ru1 C11A 35.8(2)
C7A Ru1 C11A 159.1(2)
C11B Ru1 C11A 45.2(2)
C13A Ru1 C13B 12.6(2)
C12A Ru1 C13B 33.2(2)
C1 Ru1 C13B 109.4(2)
C14A Ru1 C13B 51.1(2)
C2 Ru1 C13B 141.7(2)
C10B Ru1 C13B 62.04(17)
C14B Ru1 C13B 37.06(11)
C7A Ru1 C13B 104.8(2)
C11B Ru1 C13B 61.70(17)
C11A Ru1 C13B 65.1(2)
C13A Ru1 C3 164.5(2)
C12A Ru1 C3 156.4(2)
C1 Ru1 C3 64.0(2)
C14A Ru1 C3 132.0(2)
C2 Ru1 C3 37.8(2)
C10B Ru1 C3 130.1(2)
C14B Ru1 C3 152.5(2)
C7A Ru1 C3 63.5(2)
C11B Ru1 C3 126.2(2)
C11A Ru1 C3 127.1(2)
C13B Ru1 C3 167.8(2)
C3 P1 C24 102.7(3)
C3 P1 C21 102.3(3)
C24 P1 C21 105.6(3)
C3 P1 Rh1 113.4(2)
C24 P1 Rh1 120.2(2)
C21 P1 Rh1 110.7(2)
C2 C1 C7A 107.3(5)
C2 C1 Ru1 71.7(4)
C7A C1 Ru1 72.5(3)
C2 C1 H1 126.4
C7A C1 H1 126.4
Ru1 C1 H1 121.2
C1 C2 C3 111.0(5)
C1 C2 Ru1 70.8(4)
C3 C2 Ru1 73.1(4)
C1 C2 H2 124.5
C3 C2 H2 124.5
Ru1 C2 H2 123.2
C2 C3 C3A 104.3(5)
C2 C3 P1 127.5(5)
C3A C3 P1 125.8(5)
C2 C3 Ru1 69.0(4)
C3A C3 Ru1 71.2(3)
P1 C3 Ru1 136.9(3)
C7A C3A C4 118.6(5)
C7A C3A C3 108.9(5)
C4 C3A C3 132.2(6)
C7A C3A Ru1 70.2(3)
C4 C3A Ru1 128.9(4)
C3 C3A Ru1 70.7(3)
C5 C4 C3A 119.3(7)
C5 C4 H4 120.4
C3A C4 H4 120.4
C4 C5 C6 121.1(7)
C4 C5 H5 119.5
C6 C5 H5 119.5
C7 C6 C5 121.0(6)
C7 C6 H6 119.5
C5 C6 H6 119.5
C6 C7 C7A 119.8(7)
C6 C7 H7 120.1
C7A C7 H7 120.1
C3A C7A C7 120.2(6)
C3A C7A C1 108.4(5)
C7 C7A C1 131.4(6)
C3A C7A Ru1 72.8(3)
C7 C7A Ru1 125.3(4)
C1 C7A Ru1 69.6(3)
C11A C10A C14A 108.0
C11A C10A C15A 126.0
C14A C10A C15A 126.0
C11A C10A Ru1 70.49(18)
C14A C10A Ru1 68.46(18)
C15A C10A Ru1 126.60(17)
C10A C11A C12A 108.0
C10A C11A C16A 126.0
C12A C11A C16A 126.0
C10A C11A Ru1 72.68(18)
C12A C11A Ru1 67.41(18)
C16A C11A Ru1 125.46(17)
C11A C12A C13A 108.0
C11A C12A C17A 126.0
C13A C12A C17A 126.0
C11A C12A Ru1 74.75(19)
C13A C12A Ru1 69.27(18)
C17A C12A Ru1 121.65(18)
C12A C13A C14A 108.0
C12A C13A C18A 126.0
C14A C13A C18A 126.0
C12A C13A Ru1 71.63(19)
C14A C13A Ru1 73.71(19)
C18A C13A Ru1 120.45(18)
C10A C14A C13A 108.0
C10A C14A C19A 126.0
C13A C14A C19A 126.0
C10A C14A Ru1 74.34(18)
C13A C14A Ru1 67.69(19)
C19A C14A Ru1 123.54(18)
C14B C10B C11B 108.0
C14B C10B C15B 126.0
C11B C10B C15B 126.0
C14B C10B Ru1 71.7(2)
C11B C10B Ru1 72.3(2)
C15B C10B Ru1 121.79(19)
C10B C11B C12B 108.0
C10B C11B C16B 126.0
C12B C11B C16B 126.0
C10B C11B Ru1 70.5(2)
C12B C11B Ru1 72.47(19)
C16B C11B Ru1 122.72(19)
C13B C12B C11B 108.0
C13B C12B C17B 126.0
C11B C12B C17B 126.0
C13B C12B Ru1 71.32(19)
C11B C12B Ru1 70.65(19)
C17B C12B Ru1 123.68(19)
C14B C13B C12B 108.0
C14B C13B C18B 126.0
C12B C13B C18B 126.0
C14B C13B Ru1 70.36(19)
C12B C13B Ru1 71.94(19)
C18B C13B Ru1 123.34(19)
C10B C14B C13B 108.0
C10B C14B C19B 126.0
C13B C14B C19B 126.0
C10B C14B Ru1 70.92(19)
C13B C14B Ru1 72.59(19)
C19B C14B Ru1 122.18(19)
C10B C15B H15D 109.5
C10B C15B H15E 109.5
H15D C15B H15E 109.5
C10B C15B H15F 109.5
H15D C15B H15F 109.5
H15E C15B H15F 109.5
C11B C16B H16D 109.5
C11B C16B H16E 109.5
H16D C16B H16E 109.5
C11B C16B H16F 109.5
H16D C16B H16F 109.5
H16E C16B H16F 109.5
C12B C17B H17D 109.5
C12B C17B H17E 109.5
H17D C17B H17E 109.5
C12B C17B H17F 109.5
H17D C17B H17F 109.5
H17E C17B H17F 109.5
C13B C18B H18D 109.5
C13B C18B H18E 109.5
H18D C18B H18E 109.5
C13B C18B H18F 109.5
H18D C18B H18F 109.5
H18E C18B H18F 109.5
C14B C19B H19D 109.5
C14B C19B H19E 109.5
H19D C19B H19E 109.5
C14B C19B H19F 109.5
H19D C19B H19F 109.5
H19E C19B H19F 109.5
C22 C21 C23 111.0(6)
C22 C21 P1 111.3(5)
C23 C21 P1 116.3(5)
C22 C21 H21 105.8
C23 C21 H21 105.8
P1 C21 H21 105.8
C21 C22 H22A 109.5
C21 C22 H22B 109.5
H22A C22 H22B 109.5
C21 C22 H22C 109.5
H22A C22 H22C 109.5
H22B C22 H22C 109.5
C21 C23 H23A 109.5
C21 C23 H23B 109.5
H23A C23 H23B 109.5
C21 C23 H23C 109.5
H23A C23 H23C 109.5
H23B C23 H23C 109.5
C25 C24 C26 110.2(6)
C25 C24 P1 110.9(5)
C26 C24 P1 115.3(5)
C25 C24 H24 106.7
C26 C24 H24 106.7
P1 C24 H24 106.7
C24 C25 H25A 109.5
C24 C25 H25B 109.5
H25A C25 H25B 109.5
C24 C25 H25C 109.5
H25A C25 H25C 109.5
H25B C25 H25C 109.5
C24 C26 H26A 109.5
C24 C26 H26B 109.5
H26A C26 H26B 109.5
C24 C26 H26C 109.5
H26A C26 H26C 109.5
H26B C26 H26C 109.5
C32 C31 C38 125.2(6)
C32 C31 Rh1 70.8(4)
C38 C31 Rh1 110.0(5)
C32 C31 H31 117.4
C38 C31 H31 117.4
Rh1 C31 H31 89.1
C31 C32 C33 125.4(7)
C31 C32 Rh1 73.4(4)
C33 C32 Rh1 107.8(5)
C31 C32 H32 117.3
C33 C32 H32 117.3
Rh1 C32 H32 88.8
C32 C33 C34 113.1(6)
C32 C33 H33A 109.0
C34 C33 H33A 109.0
C32 C33 H33B 109.0
C34 C33 H33B 109.0
H33A C33 H33B 107.8
C35 C34 C33 113.0(6)
C35 C34 H34A 109.0
C33 C34 H34A 109.0
C35 C34 H34B 109.0
C33 C34 H34B 109.0
H34A C34 H34B 107.8
C36 C35 C34 125.9(6)
C36 C35 Rh1 69.8(4)
C34 C35 Rh1 113.7(5)
C36 C35 H35 117.1
C34 C35 H35 117.1
Rh1 C35 H35 86.5
C35 C36 C37 126.0(6)
C35 C36 Rh1 71.8(4)
C37 C36 Rh1 109.8(5)
C35 C36 H36 117.0
C37 C36 H36 117.0
Rh1 C36 H36 88.4
C38 C37 C36 112.3(6)
C38 C37 H37A 109.1
C36 C37 H37A 109.1
C38 C37 H37B 109.1
C36 C37 H37B 109.1
H37A C37 H37B 107.9
C37 C38 C31 112.6(6)
C37 C38 H38A 109.1
C31 C38 H38A 109.1
C37 C38 H38B 109.1
C31 C38 H38B 109.1
H38A C38 H38B 107.8
C76 Rh2 C75 38.0(3)
C76 Rh2 C72 96.8(3)
C75 Rh2 C72 80.7(3)
C76 Rh2 C71 80.8(3)
C75 Rh2 C71 87.7(3)
C72 Rh2 C71 36.4(3)
C76 Rh2 P2 92.11(19)
C75 Rh2 P2 94.24(18)
C72 Rh2 P2 157.6(2)
C71 Rh2 P2 165.9(2)
C76 Rh2 Cl2 156.1(2)
C75 Rh2 Cl2 162.42(19)
C72 Rh2 Cl2 85.3(2)
C71 Rh2 Cl2 87.3(2)
P2 Rh2 Cl2 94.76(6)
C54B Ru2 C53A 18.0(2)
C54B Ru2 C52A 49.1(2)
C53A Ru2 C52A 38.50(12)
C54B Ru2 C50B 38.50(12)
C53A Ru2 C50B 53.1(2)
C52A Ru2 C50B 60.0(2)
C54B Ru2 C41 107.8(2)
C53A Ru2 C41 110.1(2)
C52A Ru2 C41 143.7(2)
C50B Ru2 C41 123.1(2)
C54B Ru2 C54A 20.1(2)
C53A Ru2 C54A 38.10(11)
C52A Ru2 C54A 63.77(18)
C50B Ru2 C54A 26.1(2)
C41 Ru2 C54A 103.6(2)
C54B Ru2 C51A 62.0(2)
C53A Ru2 C51A 63.77(18)
C52A Ru2 C51A 38.09(11)
C50B Ru2 C51A 42.4(2)
C41 Ru2 C51A 165.4(2)
C54A Ru2 C51A 63.09(18)
C54B Ru2 C42 124.4(2)
C53A Ru2 C42 114.9(2)
C52A Ru2 C42 125.5(2)
C50B Ru2 C42 157.1(2)
C41 Ru2 C42 37.3(2)
C54A Ru2 C42 131.8(2)
C51A Ru2 C42 156.7(2)
C54B Ru2 C50A 49.9(2)
C53A Ru2 C50A 63.34(18)
C52A Ru2 C50A 63.33(18)
C50B Ru2 C50A 11.7(2)
C41 Ru2 C50A 128.1(2)
C54A Ru2 C50A 37.50(11)
C51A Ru2 C50A 37.49(11)
C42 Ru2 C50A 165.3(2)
C54B Ru2 C47A 121.8(2)
C53A Ru2 C47A 134.4(2)
C52A Ru2 C47A 169.7(2)
C50B Ru2 C47A 110.1(2)
C41 Ru2 C47A 37.7(2)
C54A Ru2 C47A 106.2(2)
C51A Ru2 C47A 136.8(2)
C42 Ru2 C47A 62.4(2)
C50A Ru2 C47A 107.5(2)
C54B Ru2 C43 160.0(2)
C53A Ru2 C43 144.2(2)
C52A Ru2 C43 126.6(2)
C50B Ru2 C43 161.5(2)
C41 Ru2 C43 63.8(2)
C54A Ru2 C43 167.3(2)
C51A Ru2 C43 129.4(2)
C42 Ru2 C43 37.9(2)
C50A Ru2 C43 150.0(2)
C47A Ru2 C43 63.7(2)
C54B Ru2 C43A 157.1(2)
C53A Ru2 C43A 172.4(2)
C52A Ru2 C43A 149.1(2)
C50B Ru2 C43A 126.4(2)
C41 Ru2 C43A 63.2(2)
C54A Ru2 C43A 137.5(2)
C51A Ru2 C43A 121.7(2)
C42 Ru2 C43A 62.5(2)
C50A Ru2 C43A 117.2(2)
C47A Ru2 C43A 38.0(2)
C43 Ru2 C43A 37.8(2)
C43 P2 C61 101.6(3)
C43 P2 C64 104.4(3)
C61 P2 C64 104.9(3)
C43 P2 Rh2 111.1(2)
C61 P2 Rh2 113.0(2)
C64 P2 Rh2 120.0(2)
C42 C41 C47A 108.3(5)
C42 C41 Ru2 72.0(3)
C47A C41 Ru2 72.5(4)
C42 C41 H41 125.9
C47A C41 H41 125.9
Ru2 C41 H41 121.4
C41 C42 C43 110.4(5)
C41 C42 Ru2 70.7(3)
C43 C42 Ru2 72.6(3)
C41 C42 H42 124.8
C43 C42 H42 124.8
Ru2 C42 H42 123.5
C42 C43 C43A 105.4(5)
C42 C43 P2 126.4(5)
C43A C43 P2 125.3(4)
C42 C43 Ru2 69.5(3)
C43A C43 Ru2 71.1(3)
P2 C43 Ru2 138.6(3)
C44 C43A C43 132.6(6)
C44 C43A C47A 119.0(5)
C43 C43A C47A 108.2(5)
C44 C43A Ru2 128.1(4)
C43 C43A Ru2 71.1(3)
C47A C43A Ru2 70.1(3)
C45 C44 C43A 119.0(6)
C45 C44 H44 120.5
C43A C44 H44 120.5
C44 C45 C46 122.0(7)
C44 C45 H45 119.0
C46 C45 H45 119.0
C47 C46 C45 121.1(6)
C47 C46 H46 119.5
C45 C46 H46 119.5
C46 C47 C47A 119.3(6)
C46 C47 H47 120.3
C47A C47 H47 120.3
C41 C47A C47 132.7(6)
C41 C47A C43A 107.6(5)
C47 C47A C43A 119.6(6)
C41 C47A Ru2 69.8(4)
C47 C47A Ru2 124.6(5)
C43A C47A Ru2 71.8(3)
C54A C50A C51A 108.0
C54A C50A C55A 126.0
C51A C50A C55A 126.0
C54A C50A Ru2 70.25(19)
C51A C50A Ru2 70.28(19)
C55A C50A Ru2 125.06(18)
C50A C51A C52A 108.0
C50A C51A C56A 126.0
C52A C51A C56A 126.0
C50A C51A Ru2 72.22(19)
C52A C51A Ru2 69.33(19)
C56A C51A Ru2 124.06(19)
C53A C52A C51A 108.0
C53A C52A C57A 126.0
C51A C52A C57A 126.0
C53A C52A Ru2 70.7(2)
C51A C52A Ru2 72.6(2)
C57A C52A Ru2 122.37(19)
C54A C53A C52A 108.0
C54A C53A C58A 126.0
C52A C53A C58A 126.0
C54A C53A Ru2 72.6(2)
C52A C53A Ru2 70.8(2)
C58A C53A Ru2 122.35(19)
C50A C54A C53A 108.0
C50A C54A C59A 126.0
C53A C54A C59A 126.0
C50A C54A Ru2 72.26(19)
C53A C54A Ru2 69.34(19)
C59A C54A Ru2 124.02(19)
C54B C50B C51B 108.0
C54B C50B C55B 126.0
C51B C50B C55B 126.0
C54B C50B Ru2 70.6(2)
C51B C50B Ru2 75.5(2)
C55B C50B Ru2 119.7(2)
C52B C51B C50B 108.0
C52B C51B C56B 126.0
C50B C51B C56B 126.0
C52B C51B Ru2 74.35(19)
C50B C51B Ru2 67.11(19)
C56B C51B Ru2 124.08(19)
C51B C52B C53B 108.0
C51B C52B C57B 126.0
C53B C52B C57B 126.0
C51B C52B Ru2 69.66(19)
C53B C52B Ru2 69.36(19)
C57B C52B Ru2 126.56(18)
C54B C53B C52B 108.0
C54B C53B C58B 126.0
C52B C53B C58B 126.0
C54B C53B Ru2 67.15(19)
C52B C53B Ru2 74.60(19)
C58B C53B Ru2 123.78(19)
C53B C54B C50B 108.0
C53B C54B C59B 126.0
C50B C54B C59B 126.0
C53B C54B Ru2 75.4(2)
C50B C54B Ru2 70.9(2)
C59B C54B Ru2 119.5(2)
C50B C55B H55D 109.5
C50B C55B H55E 109.5
H55D C55B H55E 109.5
C50B C55B H55F 109.5
H55D C55B H55F 109.5
H55E C55B H55F 109.5
C51B C56B H56D 109.5
C51B C56B H56E 109.5
H56D C56B H56E 109.5
C51B C56B H56F 109.5
H56D C56B H56F 109.5
H56E C56B H56F 109.5
C52B C57B H57D 109.5
C52B C57B H57E 109.5
H57D C57B H57E 109.5
C52B C57B H57F 109.5
H57D C57B H57F 109.5
H57E C57B H57F 109.5
C53B C58B H58D 109.5
C53B C58B H58E 109.5
H58D C58B H58E 109.5
C53B C58B H58F 109.5
H58D C58B H58F 109.5
H58E C58B H58F 109.5
C54B C59B H59D 109.5
C54B C59B H59E 109.5
H59D C59B H59E 109.5
C54B C59B H59F 109.5
H59D C59B H59F 109.5
H59E C59B H59F 109.5
C62 C61 C63 111.1(5)
C62 C61 P2 114.5(5)
C63 C61 P2 112.3(5)
C62 C61 H61 106.1
C63 C61 H61 106.1
P2 C61 H61 106.1
C61 C62 H62A 109.5
C61 C62 H62B 109.5
H62A C62 H62B 109.5
C61 C62 H62C 109.5
H62A C62 H62C 109.5
H62B C62 H62C 109.5
C61 C63 H63A 109.5
C61 C63 H63B 109.5
H63A C63 H63B 109.5
C61 C63 H63C 109.5
H63A C63 H63C 109.5
H63B C63 H63C 109.5
C65 C64 C66 111.4(6)
C65 C64 P2 109.7(5)
C66 C64 P2 113.0(5)
C65 C64 H64 107.5
C66 C64 H64 107.5
P2 C64 H64 107.5
C64 C65 H65A 109.5
C64 C65 H65B 109.5
H65A C65 H65B 109.5
C64 C65 H65C 109.5
H65A C65 H65C 109.5
H65B C65 H65C 109.5
C64 C66 H66A 109.5
C64 C66 H66B 109.5
H66A C66 H66B 109.5
C64 C66 H66C 109.5
H66A C66 H66C 109.5
H66B C66 H66C 109.5
C72 C71 C78 124.7(7)
C72 C71 Rh2 71.1(4)
C78 C71 Rh2 111.8(5)
C72 C71 H71 117.7
C78 C71 H71 117.7
Rh2 C71 H71 87.0
C71 C72 C73 124.6(8)
C71 C72 Rh2 72.5(4)
C73 C72 Rh2 108.7(5)
C71 C72 H72 117.7
C73 C72 H72 117.7
Rh2 C72 H72 88.9
C72 C73 C74 114.4(6)
C72 C73 H73A 108.7
C74 C73 H73A 108.7
C72 C73 H73B 108.7
C74 C73 H73B 108.7
H73A C73 H73B 107.6
C75 C74 C73 112.8(6)
C75 C74 H74A 109.0
C73 C74 H74A 109.0
C75 C74 H74B 109.0
C73 C74 H74B 109.0
H74A C74 H74B 107.8
C76 C75 C74 126.3(6)
C76 C75 Rh2 69.8(4)
C74 C75 Rh2 113.9(5)
C76 C75 H75 116.8
C74 C75 H75 116.8
Rh2 C75 H75 86.2
C75 C76 C77 124.7(6)
C75 C76 Rh2 72.2(4)
C77 C76 Rh2 110.4(5)
C75 C76 H76 117.6
C77 C76 H76 117.6
Rh2 C76 H76 87.4
C76 C77 C78 112.8(6)
C76 C77 H77A 109.0
C78 C77 H77A 109.0
C76 C77 H77B 109.0
C78 C77 H77B 109.0
H77A C77 H77B 107.8
C71 C78 C77 112.6(6)
C71 C78 H78A 109.1
C77 C78 H78A 109.1
C71 C78 H78B 109.1
C77 C78 H78B 109.1
H78A C78 H78B 107.8

loop_
_geom_bond_atom_site_label_1
_geom_bond_atom_site_label_2
_geom_bond_distance
Rh1 C36 2.116(6)
Rh1 C35 2.143(6)
Rh1 C32 2.218(7)
Rh1 C31 2.251(7)
Rh1 P1 2.3385(17)
Rh1 Cl1 2.3734(16)
Ru1 C13A 2.108(6)
Ru1 C12A 2.139(6)
Ru1 C1 2.186(6)
Ru1 C14A 2.187(6)
Ru1 C2 2.198(6)
Ru1 C10B 2.206(6)
Ru1 C14B 2.216(6)
Ru1 C7A 2.224(6)
Ru1 C11B 2.229(6)
Ru1 C11A 2.235(6)
Ru1 C13B 2.245(6)
Ru1 C3 2.252(6)
P1 C3 1.807(6)
P1 C24 1.851(7)
P1 C21 1.855(6)
C1 C2 1.410(9)
C1 C7A 1.433(9)
C1 H1 0.9500
C2 C3 1.444(9)
C2 H2 0.9500
C3 C3A 1.471(8)
C3A C7A 1.423(9)
C3A C4 1.437(9)
C4 C5 1.364(10)
C4 H4 0.9500
C5 C6 1.435(13)
C5 H5 0.9500
C6 C7 1.342(11)
C6 H6 0.9500
C7 C7A 1.426(9)
C7 H7 0.9500
C10A C11A 1.421(3)
C10A C14A 1.421(3)
C10A C15A 1.511(3)
C11A C12A 1.421(3)
C11A C16A 1.511(3)
C12A C13A 1.421(3)
C12A C17A 1.511(3)
C13A C14A 1.421(3)
C13A C18A 1.511(3)
C14A C19A 1.511(3)
C15A H15A 0.9800
C15A H15B 0.9800
C15A H15C 0.9800
C16A H16A 0.9800
C16A H16B 0.9800
C16A H16C 0.9800
C17A H17A 0.9800
C17A H17B 0.9800
C17A H17C 0.9800
C18A H18A 0.9800
C18A H18B 0.9800
C18A H18C 0.9800
C19A H19A 0.9800
C19A H19B 0.9800
C19A H19C 0.9800
C10B C14B 1.418(3)
C10B C11B 1.418(3)
C10B C15B 1.507(4)
C11B C12B 1.418(3)
C11B C16B 1.507(4)
C12B C13B 1.418(3)
C12B C17B 1.507(4)
C13B C14B 1.418(3)
C13B C18B 1.507(4)
C14B C19B 1.507(4)
C15B H15D 0.9800
C15B H15E 0.9800
C15B H15F 0.9800
C16B H16D 0.9800
C16B H16E 0.9800
C16B H16F 0.9800
C17B H17D 0.9800
C17B H17E 0.9800
C17B H17F 0.9800
C18B H18D 0.9800
C18B H18E 0.9800
C18B H18F 0.9800
C19B H19D 0.9800
C19B H19E 0.9800
C19B H19F 0.9800
C21 C22 1.537(10)
C21 C23 1.544(10)
C21 H21 1.0000
C22 H22A 0.9800
C22 H22B 0.9800
C22 H22C 0.9800
C23 H23A 0.9800
C23 H23B 0.9800
C23 H23C 0.9800
C24 C25 1.536(10)
C24 C26 1.540(10)
C24 H24 1.0000
C25 H25A 0.9800
C25 H25B 0.9800
C25 H25C 0.9800
C26 H26A 0.9800
C26 H26B 0.9800
C26 H26C 0.9800
C31 C32 1.372(10)
C31 C38 1.519(11)
C31 H31 0.9500
C32 C33 1.509(10)
C32 H32 0.9500
C33 C34 1.523(11)
C33 H33A 0.9900
C33 H33B 0.9900
C34 C35 1.514(9)
C34 H34A 0.9900
C34 H34B 0.9900
C35 C36 1.401(9)
C35 H35 0.9500
C36 C37 1.523(10)
C36 H36 0.9500
C37 C38 1.507(11)
C37 H37A 0.9900
C37 H37B 0.9900
C38 H38A 0.9900
C38 H38B 0.9900
Rh2 C76 2.118(6)
Rh2 C75 2.148(6)
Rh2 C72 2.198(7)
Rh2 C71 2.215(7)
Rh2 P2 2.3510(16)
Rh2 Cl2 2.3797(16)
Ru2 C54B 2.151(6)
Ru2 C53A 2.151(6)
Ru2 C52A 2.152(6)
Ru2 C50B 2.155(6)
Ru2 C41 2.185(6)
Ru2 C54A 2.193(6)
Ru2 C51A 2.194(6)
Ru2 C42 2.202(6)
Ru2 C50A 2.219(6)
Ru2 C47A 2.221(6)
Ru2 C43 2.243(6)
Ru2 C43A 2.243(6)
P2 C43 1.822(6)
P2 C61 1.858(6)
P2 C64 1.865(6)
C41 C42 1.405(9)
C41 C47A 1.422(9)
C41 H41 0.9500
C42 C43 1.444(8)
C42 H42 0.9500
C43 C43A 1.453(8)
C43A C44 1.426(9)
C43A C47A 1.455(8)
C44 C45 1.373(9)
C44 H44 0.9500
C45 C46 1.423(11)
C45 H45 0.9500
C46 C47 1.363(11)
C46 H46 0.9500
C47 C47A 1.430(9)
C47 H47 0.9500
C50A C54A 1.419(3)
C50A C51A 1.419(3)
C50A C55A 1.508(4)
C51A C52A 1.419(3)
C51A C56A 1.508(4)
C52A C53A 1.419(3)
C52A C57A 1.508(4)
C53A C54A 1.419(3)
C53A C58A 1.508(4)
C54A C59A 1.508(4)
C55A H55A 0.9800
C55A H55B 0.9800
C55A H55C 0.9800
C56A H56A 0.9800
C56A H56B 0.9800
C56A H56C 0.9800
C57A H57A 0.9800
C57A H57B 0.9800
C57A H57C 0.9800
C58A H58A 0.9800
C58A H58B 0.9800
C58A H58C 0.9800
C59A H59A 0.9800
C59A H59B 0.9800
C59A H59C 0.9800
C50B C54B 1.420(3)
C50B C51B 1.420(3)
C50B C55B 1.509(4)
C51B C52B 1.420(3)
C51B C56B 1.509(4)
C52B C53B 1.420(3)
C52B C57B 1.509(4)
C53B C54B 1.420(3)
C53B C58B 1.509(4)
C54B C59B 1.509(4)
C55B H55D 0.9800
C55B H55E 0.9800
C55B H55F 0.9800
C56B H56D 0.9800
C56B H56E 0.9800
C56B H56F 0.9800
C57B H57D 0.9800
C57B H57E 0.9800
C57B H57F 0.9800
C58B H58D 0.9800
C58B H58E 0.9800
C58B H58F 0.9800
C59B H59D 0.9800
C59B H59E 0.9800
C59B H59F 0.9800
C61 C62 1.523(9)
C61 C63 1.528(9)
C61 H61 1.0000
C62 H62A 0.9800
C62 H62B 0.9800
C62 H62C 0.9800
C63 H63A 0.9800
C63 H63B 0.9800
C63 H63C 0.9800
C64 C65 1.526(9)
C64 C66 1.528(9)
C64 H64 1.0000
C65 H65A 0.9800
C65 H65B 0.9800
C65 H65C 0.9800
C66 H66A 0.9800
C66 H66B 0.9800
C66 H66C 0.9800
C71 C72 1.380(11)
C71 C78 1.499(11)
C71 H71 0.9500
C72 C73 1.492(11)
C72 H72 0.9500
C73 C74 1.531(11)
C73 H73A 0.9900
C73 H73B 0.9900
C74 C75 1.502(9)
C74 H74A 0.9900
C74 H74B 0.9900
C75 C76 1.391(10)
C75 H75 0.9500
C76 C77 1.519(9)
C76 H76 0.9500
C77 C78 1.527(11)
C77 H77A 0.9900
C77 H77B 0.9900
C78 H78A 0.9900
C78 H78B 0.9900

loop_
_geom_torsion_atom_site_label_1
_geom_torsion_atom_site_label_2
_geom_torsion_atom_site_label_3
_geom_torsion_atom_site_label_4
_geom_torsion
C36 Rh1 P1 C3 -59.1(3)
C35 Rh1 P1 C3 -20.8(3)
C32 Rh1 P1 C3 53.2(6)
C31 Rh1 P1 C3 -115.5(7)
Cl1 Rh1 P1 C3 145.5(2)
C36 Rh1 P1 C24 178.9(3)
C35 Rh1 P1 C24 -142.9(3)
C32 Rh1 P1 C24 -68.9(6)
C31 Rh1 P1 C24 122.4(7)
Cl1 Rh1 P1 C24 23.5(3)
C36 Rh1 P1 C21 55.2(3)
C35 Rh1 P1 C21 93.5(3)
C32 Rh1 P1 C21 167.5(6)
C31 Rh1 P1 C21 -1.2(7)
Cl1 Rh1 P1 C21 -100.2(2)
C13A Ru1 C1 C2 -160.6(3)
C12A Ru1 C1 C2 -120.0(4)
C14A Ru1 C1 C2 174.5(5)
C10B Ru1 C1 C2 -85.6(4)
C14B Ru1 C1 C2 -116.2(4)
C7A Ru1 C1 C2 115.6(5)
C11B Ru1 C1 C2 -116.5(11)
C11A Ru1 C1 C2 -82.3(4)
C13B Ru1 C1 C2 -155.1(4)
C3 Ru1 C1 C2 36.1(3)
C13A Ru1 C1 C7A 83.8(4)
C12A Ru1 C1 C7A 124.4(4)
C14A Ru1 C1 C7A 58.9(7)
C2 Ru1 C1 C7A -115.6(5)
C10B Ru1 C1 C7A 158.8(3)
C14B Ru1 C1 C7A 128.2(4)
C11B Ru1 C1 C7A 127.9(11)
C11A Ru1 C1 C7A 162.1(3)
C13B Ru1 C1 C7A 89.3(4)
C3 Ru1 C1 C7A -79.5(4)
C7A C1 C2 C3 1.9(7)
Ru1 C1 C2 C3 -62.4(5)
C7A C1 C2 Ru1 64.3(4)
C13A Ru1 C2 C1 40.9(7)
C12A Ru1 C2 C1 76.8(4)
C14A Ru1 C2 C1 -171.2(8)
C10B Ru1 C2 C1 122.4(4)
C14B Ru1 C2 C1 79.1(4)
C7A Ru1 C2 C1 -38.7(4)
C11B Ru1 C2 C1 161.1(4)
C11A Ru1 C2 C1 118.6(4)
C13B Ru1 C2 C1 39.9(5)
C3 Ru1 C2 C1 -120.2(5)
C13A Ru1 C2 C3 161.2(4)
C12A Ru1 C2 C3 -163.0(3)
C1 Ru1 C2 C3 120.2(5)
C14A Ru1 C2 C3 -50.9(10)
C10B Ru1 C2 C3 -117.4(3)
C14B Ru1 C2 C3 -160.7(3)
C7A Ru1 C2 C3 81.5(4)
C11B Ru1 C2 C3 -78.7(5)
C11A Ru1 C2 C3 -121.2(3)
C13B Ru1 C2 C3 160.1(3)
C1 C2 C3 C3A -2.1(7)
Ru1 C2 C3 C3A -63.0(4)
C1 C2 C3 P1 -165.3(5)
Ru1 C2 C3 P1 133.8(5)
C1 C2 C3 Ru1 60.9(5)
C24 P1 C3 C2 -113.8(6)
C21 P1 C3 C2 -4.4(6)
Rh1 P1 C3 C2 114.9(5)
C24 P1 C3 C3A 86.4(6)
C21 P1 C3 C3A -164.2(5)
Rh1 P1 C3 C3A -44.9(6)
C24 P1 C3 Ru1 -14.5(5)
C21 P1 C3 Ru1 94.9(5)
Rh1 P1 C3 Ru1 -145.9(4)
C13A Ru1 C3 C2 -148.4(7)
C12A Ru1 C3 C2 38.2(7)
C1 Ru1 C3 C2 -35.8(4)
C14A Ru1 C3 C2 165.0(3)
C10B Ru1 C3 C2 89.9(4)
C14B Ru1 C3 C2 39.0(6)
C7A Ru1 C3 C2 -78.3(4)
C11B Ru1 C3 C2 137.6(3)
C11A Ru1 C3 C2 80.4(4)
C13B Ru1 C3 C2 -95.6(10)
C13A Ru1 C3 C3A -34.2(9)
C12A Ru1 C3 C3A 152.4(5)
C1 Ru1 C3 C3A 78.3(4)
C14A Ru1 C3 C3A -80.8(4)
C2 Ru1 C3 C3A 114.2(5)
C10B Ru1 C3 C3A -155.9(3)
C14B Ru1 C3 C3A 153.1(4)
C7A Ru1 C3 C3A 35.9(3)
C11B Ru1 C3 C3A -108.2(4)
C11A Ru1 C3 C3A -165.5(3)
C13B Ru1 C3 C3A 18.5(12)
C13A Ru1 C3 P1 88.6(9)
C12A Ru1 C3 P1 -84.8(7)
C1 Ru1 C3 P1 -158.9(5)
C14A Ru1 C3 P1 42.0(6)
C2 Ru1 C3 P1 -123.0(6)
C10B Ru1 C3 P1 -33.1(6)
C14B Ru1 C3 P1 -84.1(6)
C7A Ru1 C3 P1 158.7(5)
C11B Ru1 C3 P1 14.6(6)
C11A Ru1 C3 P1 -42.7(6)
C13B Ru1 C3 P1 141.3(9)
C2 C3 C3A C7A 1.5(7)
P1 C3 C3A C7A 165.1(4)
Ru1 C3 C3A C7A -60.0(4)
C2 C3 C3A C4 -172.9(6)
P1 C3 C3A C4 -9.4(10)
Ru1 C3 C3A C4 125.5(7)
C2 C3 C3A Ru1 61.5(4)
P1 C3 C3A Ru1 -134.9(5)
C13A Ru1 C3A C7A -71.7(4)
C12A Ru1 C3A C7A -27.5(8)
C1 Ru1 C3A C7A 37.6(4)
C14A Ru1 C3A C7A -116.0(4)
C2 Ru1 C3A C7A 80.2(4)
C10B Ru1 C3A C7A -176.6(6)
C14B Ru1 C3A C7A -17.4(9)
C11B Ru1 C3A C7A -138.5(4)
C11A Ru1 C3A C7A 159.7(6)
C13B Ru1 C3A C7A -55.5(4)
C3 Ru1 C3A C7A 119.4(5)
C13A Ru1 C3A C4 39.7(7)
C12A Ru1 C3A C4 83.9(9)
C1 Ru1 C3A C4 149.0(6)
C14A Ru1 C3A C4 -4.6(6)
C2 Ru1 C3A C4 -168.5(6)
C10B Ru1 C3A C4 -65.3(9)
C14B Ru1 C3A C4 94.0(9)
C7A Ru1 C3A C4 111.4(7)
C11B Ru1 C3A C4 -27.1(7)
C11A Ru1 C3A C4 -88.9(8)
C13B Ru1 C3A C4 55.8(7)
C3 Ru1 C3A C4 -129.2(7)
C13A Ru1 C3A C3 168.9(3)
C12A Ru1 C3A C3 -146.9(6)
C1 Ru1 C3A C3 -81.8(4)
C14A Ru1 C3A C3 124.6(3)
C2 Ru1 C3A C3 -39.3(3)
C10B Ru1 C3A C3 64.0(7)
C14B Ru1 C3A C3 -136.8(7)
C7A Ru1 C3A C3 -119.4(5)
C11B Ru1 C3A C3 102.1(4)
C11A Ru1 C3A C3 40.3(8)
C13B Ru1 C3A C3 -174.9(3)
C7A C3A C4 C5 0.8(9)
C3 C3A C4 C5 174.8(6)
Ru1 C3A C4 C5 -86.0(8)
C3A C4 C5 C6 1.9(10)
C4 C5 C6 C7 -2.6(11)
C5 C6 C7 C7A 0.3(11)
C4 C3A C7A C7 -3.0(9)
C3 C3A C7A C7 -178.3(5)
Ru1 C3A C7A C7 121.3(6)
C4 C3A C7A C1 174.9(5)
C3 C3A C7A C1 -0.4(7)
Ru1 C3A C7A C1 -60.8(4)
C4 C3A C7A Ru1 -124.3(5)
C3 C3A C7A Ru1 60.4(4)
C6 C7 C7A C3A 2.4(10)
C6 C7 C7A C1 -174.9(7)
C6 C7 C7A Ru1 92.0(8)
C2 C1 C7A C3A -0.9(7)
Ru1 C1 C7A C3A 62.9(4)
C2 C1 C7A C7 176.7(6)
Ru1 C1 C7A C7 -119.6(7)
C2 C1 C7A Ru1 -63.7(4)
C13A Ru1 C7A C3A 127.5(3)
C12A Ru1 C7A C3A 169.0(3)
C1 Ru1 C7A C3A -117.9(5)
C14A Ru1 C7A C3A 87.2(4)
C2 Ru1 C7A C3A -79.6(4)
C10B Ru1 C7A C3A 175.9(7)
C14B Ru1 C7A C3A 173.6(3)
C11B Ru1 C7A C3A 79.6(5)
C11A Ru1 C7A C3A -162.5(5)
C13B Ru1 C7A C3A 139.4(3)
C3 Ru1 C7A C3A -36.9(3)
C13A Ru1 C7A C7 12.4(7)
C12A Ru1 C7A C7 53.8(7)
C1 Ru1 C7A C7 126.9(8)
C14A Ru1 C7A C7 -27.9(7)
C2 Ru1 C7A C7 165.2(7)
C10B Ru1 C7A C7 60.7(11)
C14B Ru1 C7A C7 58.4(7)
C11B Ru1 C7A C7 -35.6(8)
C11A Ru1 C7A C7 82.3(9)
C13B Ru1 C7A C7 24.2(6)
C3 Ru1 C7A C7 -152.1(7)
C13A Ru1 C7A C1 -114.6(4)
C12A Ru1 C7A C1 -73.1(4)
C14A Ru1 C7A C1 -154.9(3)
C2 Ru1 C7A C1 38.3(4)
C10B Ru1 C7A C1 -66.2(9)
C14B Ru1 C7A C1 -68.6(4)
C11B Ru1 C7A C1 -162.5(4)
C11A Ru1 C7A C1 -44.6(7)
C13B Ru1 C7A C1 -102.7(4)
C3 Ru1 C7A C1 81.0(4)
C13A Ru1 C10A C11A 81.25(13)
C12A Ru1 C10A C11A 37.19(8)
C1 Ru1 C10A C11A -26.9(7)
C14A Ru1 C10A C11A 119.49(11)
C2 Ru1 C10A C11A -72.9(3)
C10B Ru1 C10A C11A 7.5(4)
C14B Ru1 C10A C11A 32.8(2)
C7A Ru1 C10A C11A 156.0(7)
C11B Ru1 C10A C11A 115.3(8)
C13B Ru1 C10A C11A 71.8(2)
C3 Ru1 C10A C11A -116.2(2)
C13A Ru1 C10A C14A -38.24(8)
C12A Ru1 C10A C14A -82.30(13)
C1 Ru1 C10A C14A -146.4(7)
C2 Ru1 C10A C14A 167.6(3)
C10B Ru1 C10A C14A -112.0(4)
C14B Ru1 C10A C14A -86.7(2)
C7A Ru1 C10A C14A 36.5(6)
C11B Ru1 C10A C14A -4.2(8)
C11A Ru1 C10A C14A -119.49(11)
C13B Ru1 C10A C14A -47.7(2)
C3 Ru1 C10A C14A 124.3(2)
C13A Ru1 C10A C15A -157.8
C12A Ru1 C10A C15A 158.1
C1 Ru1 C10A C15A 94.0(7)
C14A Ru1 C10A C15A -119.60(11)
C2 Ru1 C10A C15A 48.0(3)
C10B Ru1 C10A C15A 128.4(4)
C14B Ru1 C10A C15A 153.7(2)
C7A Ru1 C10A C15A -83.1(7)
C11B Ru1 C10A C15A -123.8(8)
C11A Ru1 C10A C15A 120.91(11)
C13B Ru1 C10A C15A -167.3(2)
C3 Ru1 C10A C15A 4.7(2)
C14A C10A C11A C12A 0.0
C15A C10A C11A C12A 180.0
Ru1 C10A C11A C12A -58.37(18)
C14A C10A C11A C16A 180.0
C15A C10A C11A C16A 0.0
Ru1 C10A C11A C16A 121.64(18)
C14A C10A C11A Ru1 58.36(18)
C15A C10A C11A Ru1 -121.63(18)
C13A Ru1 C11A C10A -79.75(12)
C12A Ru1 C11A C10A -118.71(11)
C1 Ru1 C11A C10A 169.5(3)
C14A Ru1 C11A C10A -36.33(8)
C2 Ru1 C11A C10A 128.5(2)
C10B Ru1 C11A C10A -27.9(16)
C14B Ru1 C11A C10A -124.2(4)
C7A Ru1 C11A C10A -158.5(6)
C11B Ru1 C11A C10A -19.7(3)
C13B Ru1 C11A C10A -93.6(2)
C3 Ru1 C11A C10A 87.3(2)
C13A Ru1 C11A C12A 38.96(8)
C1 Ru1 C11A C12A -71.8(3)
C14A Ru1 C11A C12A 82.38(12)
C2 Ru1 C11A C12A -112.8(2)
C10B Ru1 C11A C12A 90.8(16)
C14B Ru1 C11A C12A -5.5(4)
C7A Ru1 C11A C12A -39.8(6)
C11B Ru1 C11A C12A 99.1(3)
C13B Ru1 C11A C12A 25.1(2)
C3 Ru1 C11A C12A -154.0(3)
C13A Ru1 C11A C16A 158.0
C12A Ru1 C11A C16A 119.03(11)
C1 Ru1 C11A C16A 47.2(3)
C14A Ru1 C11A C16A -158.6
C2 Ru1 C11A C16A 6.2(2)
C10B Ru1 C11A C16A -150.2(16)
C14B Ru1 C11A C16A 113.5(4)
C7A Ru1 C11A C16A 79.3(6)
C11B Ru1 C11A C16A -141.9(3)
C13B Ru1 C11A C16A 144.1(2)
C3 Ru1 C11A C16A -35.0(3)
C10A C11A C12A C13A 0.0
C16A C11A C12A C13A 180.0
Ru1 C11A C12A C13A -61.68(19)
C10A C11A C12A C17A 180.0
C16A C11A C12A C17A 0.0
Ru1 C11A C12A C17A 118.31(19)
C10A C11A C12A Ru1 61.69(19)
C16A C11A C12A Ru1 -118.32(19)
C13A Ru1 C12A C11A -116.47(10)
C1 Ru1 C12A C11A 125.8(2)
C14A Ru1 C12A C11A -77.90(11)
C2 Ru1 C12A C11A 87.3(2)
C10B Ru1 C12A C11A -12.9(3)
C14B Ru1 C12A C11A 56(3)
C7A Ru1 C12A C11A 163.9(3)
C11B Ru1 C12A C11A -53.4(2)
C13B Ru1 C12A C11A -135.5(4)
C3 Ru1 C12A C11A 60.7(5)
C1 Ru1 C12A C13A -117.7(2)
C14A Ru1 C12A C13A 38.57(7)
C2 Ru1 C12A C13A -156.2(3)
C10B Ru1 C12A C13A 103.5(3)
C14B Ru1 C12A C13A 172(3)
C7A Ru1 C12A C13A -79.7(3)
C11B Ru1 C12A C13A 63.1(2)
C11A Ru1 C12A C13A 116.47(10)
C13B Ru1 C12A C13A -19.0(4)
C3 Ru1 C12A C13A 177.2(5)
C13A Ru1 C12A C17A 120.33(10)
C1 Ru1 C12A C17A 2.6(2)
C14A Ru1 C12A C17A 158.9
C2 Ru1 C12A C17A -35.9(3)
C10B Ru1 C12A C17A -136.1(3)
C14B Ru1 C12A C17A -68(3)
C7A Ru1 C12A C17A 40.7(3)
C11B Ru1 C12A C17A -176.6(2)
C11A Ru1 C12A C17A -123.20(10)
C13B Ru1 C12A C17A 101.3(4)
C3 Ru1 C12A C17A -62.5(5)
C11A C12A C13A C14A 0.0
C17A C12A C13A C14A 180.0
Ru1 C12A C13A C14A -65.3(2)
C11A C12A C13A C18A 180.0
C17A C12A C13A C18A 0.0
Ru1 C12A C13A C18A 114.76(19)
C11A C12A C13A Ru1 65.24(19)
C17A C12A C13A Ru1 -114.74(19)
C1 Ru1 C13A C12A 79.7(2)
C14A Ru1 C13A C12A -115.86(10)
C2 Ru1 C13A C12A 52.0(5)
C10B Ru1 C13A C12A -45.1(2)
C14B Ru1 C13A C12A -0.8(3)
C7A Ru1 C13A C12A 120.4(2)
C11B Ru1 C13A C12A -90.0(2)
C11A Ru1 C13A C12A -37.71(7)
C13B Ru1 C13A C12A 54.9(11)
C3 Ru1 C13A C12A -175.8(8)
C12A Ru1 C13A C14A 115.86(10)
C1 Ru1 C13A C14A -164.5(3)
C2 Ru1 C13A C14A 167.8(5)
C10B Ru1 C13A C14A 70.8(2)
C14B Ru1 C13A C14A 115.1(3)
C7A Ru1 C13A C14A -123.8(2)
C11B Ru1 C13A C14A 25.9(3)
C11A Ru1 C13A C14A 78.15(11)
C13B Ru1 C13A C14A 170.8(10)
C3 Ru1 C13A C14A -59.9(8)
C12A Ru1 C13A C18A -121.56(10)
C1 Ru1 C13A C18A -41.9(3)
C14A Ru1 C13A C18A 122.59(9)
C2 Ru1 C13A C18A -69.6(5)
C10B Ru1 C13A C18A -166.6(2)
C14B Ru1 C13A C18A -122.3(3)
C7A Ru1 C13A C18A -1.2(2)
C11B Ru1 C13A C18A 148.5(3)
C11A Ru1 C13A C18A -159.3
C13B Ru1 C13A C18A -66.6(10)
C3 Ru1 C13A C18A 62.7(8)
C11A C10A C14A C13A 0.0
C15A C10A C14A C13A 180.0
Ru1 C10A C14A C13A 59.63(19)
C11A C10A C14A C19A 180.0
C15A C10A C14A C19A 0.0
Ru1 C10A C14A C19A -120.38(19)
C11A C10A C14A Ru1 -59.62(19)
C15A C10A C14A Ru1 120.37(19)
C12A C13A C14A C10A 0.0
C18A C13A C14A C10A 180.0
Ru1 C13A C14A C10A -63.89(19)
C12A C13A C14A C19A -180.0
C18A C13A C14A C19A 0.0
Ru1 C13A C14A C19A 116.12(19)
C12A C13A C14A Ru1 63.89(19)
C18A C13A C14A Ru1 -116.1(2)
C13A Ru1 C14A C10A 117.51(11)
C12A Ru1 C14A C10A 78.45(12)
C1 Ru1 C14A C10A 152.8(6)
C2 Ru1 C14A C10A -40.8(8)
C10B Ru1 C14A C10A 34.5(3)
C14B Ru1 C14A C10A 75.4(2)
C7A Ru1 C14A C10A -166.2(3)
C11B Ru1 C14A C10A 3.0(6)
C11A Ru1 C14A C10A 35.97(7)
C13B Ru1 C14A C10A 114.9(3)
C3 Ru1 C14A C10A -80.7(3)
C12A Ru1 C14A C13A -39.07(8)
C1 Ru1 C14A C13A 35.3(5)
C2 Ru1 C14A C13A -158.3(9)
C10B Ru1 C14A C13A -83.0(2)
C14B Ru1 C14A C13A -42.1(2)
C7A Ru1 C14A C13A 76.3(3)
C11B Ru1 C14A C13A -114.6(6)
C11A Ru1 C14A C13A -81.54(12)
C13B Ru1 C14A C13A -2.6(3)
C3 Ru1 C14A C13A 161.8(3)
C13A Ru1 C14A C19A -119.36(11)
C12A Ru1 C14A C19A -158.4
C1 Ru1 C14A C19A -84.0(6)
C2 Ru1 C14A C19A 82.4(9)
C10B Ru1 C14A C19A 157.7(3)
C14B Ru1 C14A C19A -161.5(2)
C7A Ru1 C14A C19A -43.0(3)
C11B Ru1 C14A C19A 126.1(6)
C11A Ru1 C14A C19A 159.1
C13B Ru1 C14A C19A -121.9(3)
C3 Ru1 C14A C19A 42.5(3)
C13A Ru1 C10B C14B 51.6(2)
C12A Ru1 C10B C14B 6.0(4)
C1 Ru1 C10B C14B -53.6(3)
C14A Ru1 C10B C14B 97.8(2)
C2 Ru1 C10B C14B -98.4(2)
C7A Ru1 C10B C14B -3.2(8)
C11B Ru1 C10B C14B 116.61(10)
C11A Ru1 C10B C14B -73.1(16)
C13B Ru1 C10B C14B 37.51(8)
C3 Ru1 C10B C14B -143.8(3)
C13A Ru1 C10B C11B -65.0(2)
C12A Ru1 C10B C11B -110.7(3)
C1 Ru1 C10B C11B -170.2(3)
C14A Ru1 C10B C11B -18.9(2)
C2 Ru1 C10B C11B 145.0(3)
C14B Ru1 C10B C11B -116.61(10)
C7A Ru1 C10B C11B -119.8(8)
C11A Ru1 C10B C11B 170.3(16)
C13B Ru1 C10B C11B -79.11(12)
C3 Ru1 C10B C11B 99.6(3)
C13A Ru1 C10B C15B 173.1(2)
C12A Ru1 C10B C15B 127.5(4)
C1 Ru1 C10B C15B 68.0(3)
C14A Ru1 C10B C15B -140.7(3)
C2 Ru1 C10B C15B 23.1(3)
C14B Ru1 C10B C15B 121.55(10)
C7A Ru1 C10B C15B 118.4(8)
C11B Ru1 C10B C15B -121.84(10)
C11A Ru1 C10B C15B 48.5(16)
C13B Ru1 C10B C15B 159.1
C3 Ru1 C10B C15B -22.3(3)
C14B C10B C11B C12B 0.0
C15B C10B C11B C12B 180.0
Ru1 C10B C11B C12B 63.2(2)
C14B C10B C11B C16B 180.0
C15B C10B C11B C16B 0.0
Ru1 C10B C11B C16B -116.8(2)
C14B C10B C11B Ru1 -63.2(2)
C15B C10B C11B Ru1 116.8(2)
C13A Ru1 C11B C10B 88.3(3)
C12A Ru1 C11B C10B 42.1(2)
C1 Ru1 C11B C10B 38.2(12)
C14A Ru1 C11B C10B 135.1(6)
C2 Ru1 C11B C10B -62.9(4)
C14B Ru1 C11B C10B 37.90(8)
C7A Ru1 C11B C10B 151.7(4)
C11A Ru1 C11B C10B -1.9(3)
C13B Ru1 C11B C10B 80.12(12)
C3 Ru1 C11B C10B -111.0(2)
C13A Ru1 C11B C12B -28.8(3)
C12A Ru1 C11B C12B -75.1(2)
C1 Ru1 C11B C12B -78.9(12)
C14A Ru1 C11B C12B 18.0(6)
C2 Ru1 C11B C12B -180.0(4)
C10B Ru1 C11B C12B -117.11(11)
C14B Ru1 C11B C12B -79.22(12)
C7A Ru1 C11B C12B 34.6(4)
C11A Ru1 C11B C12B -119.0(3)
C13B Ru1 C11B C12B -37.00(8)
C3 Ru1 C11B C12B 131.9(2)
C13A Ru1 C11B C16B -150.8(3)
C12A Ru1 C11B C16B 162.9(3)
C1 Ru1 C11B C16B 159.1(12)
C14A Ru1 C11B C16B -104.0(6)
C2 Ru1 C11B C16B 58.0(4)
C10B Ru1 C11B C16B 120.90(11)
C14B Ru1 C11B C16B 158.8
C7A Ru1 C11B C16B -87.4(4)
C11A Ru1 C11B C16B 119.0(3)
C13B Ru1 C11B C16B -159.0
C3 Ru1 C11B C16B 9.9(3)
C10B C11B C12B C13B 0.0
C16B C11B C12B C13B -180.0
Ru1 C11B C12B C13B 61.9(2)
C10B C11B C12B C17B 180.0
C16B C11B C12B C17B 0.0
Ru1 C11B C12B C17B -118.1(2)
C10B C11B C12B Ru1 -61.9(2)
C16B C11B C12B Ru1 118.1(2)
C13A Ru1 C12B C13B -3.5(5)
C12A Ru1 C12B C13B -35.3(3)
C1 Ru1 C12B C13B 44.6(3)
C14A Ru1 C12B C13B -140.7(7)
C10B Ru1 C12B C13B -80.01(13)
C14B Ru1 C12B C13B -37.36(8)
C7A Ru1 C12B C13B 81.6(2)
C11B Ru1 C12B C13B -117.68(11)
C11A Ru1 C12B C13B -76.0(2)
C3 Ru1 C12B C13B 159.6(3)
C13A Ru1 C12B C11B 114.2(5)
C12A Ru1 C12B C11B 82.4(2)
C1 Ru1 C12B C11B 162.3(4)
C14A Ru1 C12B C11B -23.0(8)
C10B Ru1 C12B C11B 37.67(8)
C14B Ru1 C12B C11B 80.32(12)
C7A Ru1 C12B C11B -160.7(2)
C11A Ru1 C12B C11B 41.6(2)
C13B Ru1 C12B C11B 117.68(11)
C3 Ru1 C12B C11B -82.7(3)
C13A Ru1 C12B C17B -124.8(5)
C12A Ru1 C12B C17B -156.6(3)
C1 Ru1 C12B C17B -76.7(3)
C14A Ru1 C12B C17B 98.0(7)
C10B Ru1 C12B C17B 158.6
C14B Ru1 C12B C17B -158.7
C7A Ru1 C12B C17B -39.7(2)
C11B Ru1 C12B C17B 120.97(11)
C11A Ru1 C12B C17B 162.6(2)
C13B Ru1 C12B C17B -121.35(11)
C3 Ru1 C12B C17B 38.3(3)
C11B C12B C13B C14B 0.0
C17B C12B C13B C14B -180.0
Ru1 C12B C13B C14B 61.5(2)
C11B C12B C13B C18B 180.0
C17B C12B C13B C18B 0.0
Ru1 C12B C13B C18B -118.5(2)
C11B C12B C13B Ru1 -61.5(2)
C17B C12B C13B Ru1 118.5(2)
C13A Ru1 C13B C14B -110.9(10)
C12A Ru1 C13B C14B -1.2(4)
C1 Ru1 C13B C14B 91.5(2)
C14A Ru1 C13B C14B -103.5(2)
C2 Ru1 C13B C14B 67.0(3)
C10B Ru1 C13B C14B -37.85(8)
C7A Ru1 C13B C14B 130.9(2)
C11B Ru1 C13B C14B -80.35(12)
C11A Ru1 C13B C14B -29.6(2)
C3 Ru1 C13B C14B 146.9(10)
C13A Ru1 C13B C12B 6.6(10)
C12A Ru1 C13B C12B 116.2(4)
C1 Ru1 C13B C12B -151.1(2)
C14A Ru1 C13B C12B 13.9(3)
C2 Ru1 C13B C12B -175.5(3)
C10B Ru1 C13B C12B 79.63(12)
C14B Ru1 C13B C12B 117.48(11)
C7A Ru1 C13B C12B -111.6(2)
C11B Ru1 C13B C12B 37.13(8)
C11A Ru1 C13B C12B 87.9(2)
C3 Ru1 C13B C12B -95.6(10)
C13A Ru1 C13B C18B 128.3(10)
C12A Ru1 C13B C18B -122.1(4)
C1 Ru1 C13B C18B -29.4(2)
C14A Ru1 C13B C18B 135.6(3)
C2 Ru1 C13B C18B -53.8(4)
C10B Ru1 C13B C18B -158.7
C14B Ru1 C13B C18B -120.82(11)
C7A Ru1 C13B C18B 10.1(2)
C11B Ru1 C13B C18B 158.8
C11A Ru1 C13B C18B -150.4(2)
C3 Ru1 C13B C18B 26.1(10)
C11B C10B C14B C13B 0.0
C15B C10B C14B C13B 180.0
Ru1 C10B C14B C13B -63.6(2)
C11B C10B C14B C19B 180.0
C15B C10B C14B C19B 0.0
Ru1 C10B C14B C19B 116.4(2)
C11B C10B C14B Ru1 63.6(2)
C15B C10B C14B Ru1 -116.5(2)
C12B C13B C14B C10B 0.0
C18B C13B C14B C10B 180.0
Ru1 C13B C14B C10B 62.5(2)
C12B C13B C14B C19B -180.0
C18B C13B C14B C19B 0.0
Ru1 C13B C14B C19B -117.5(2)
C12B C13B C14B Ru1 -62.5(2)
C18B C13B C14B Ru1 117.5(2)
C13A Ru1 C14B C10B -99.4(3)
C12A Ru1 C14B C10B -107(3)
C1 Ru1 C14B C10B 142.3(2)
C14A Ru1 C14B C10B -61.5(2)
C2 Ru1 C14B C10B 103.8(2)
C7A Ru1 C14B C10B 178.9(3)
C11B Ru1 C14B C10B -37.77(8)
C11A Ru1 C14B C10B 13.2(4)
C13B Ru1 C14B C10B -116.82(11)
C3 Ru1 C14B C10B 77.7(4)
C13A Ru1 C14B C13B 17.4(3)
C12A Ru1 C14B C13B 10(3)
C1 Ru1 C14B C13B -100.9(2)
C14A Ru1 C14B C13B 55.3(2)
C2 Ru1 C14B C13B -139.4(2)
C10B Ru1 C14B C13B 116.82(10)
C7A Ru1 C14B C13B -64.3(3)
C11B Ru1 C14B C13B 79.05(12)
C11A Ru1 C14B C13B 130.0(3)
C3 Ru1 C14B C13B -165.5(5)
C13A Ru1 C14B C19B 139.4(3)
C12A Ru1 C14B C19B 132(3)
C1 Ru1 C14B C19B 21.2(2)
C14A Ru1 C14B C19B 177.3(2)
C2 Ru1 C14B C19B -17.4(3)
C10B Ru1 C14B C19B -121.15(10)
C7A Ru1 C14B C19B 57.7(3)
C11B Ru1 C14B C19B -158.9
C11A Ru1 C14B C19B -107.9(4)
C13B Ru1 C14B C19B 122.03(10)
C3 Ru1 C14B C19B -43.5(5)
C3 P1 C21 C22 163.4(5)
C24 P1 C21 C22 -89.5(6)
Rh1 P1 C21 C22 42.2(6)
C3 P1 C21 C23 -68.2(6)
C24 P1 C21 C23 39.0(6)
Rh1 P1 C21 C23 170.6(4)
C3 P1 C24 C25 -75.4(5)
C21 P1 C24 C25 177.7(5)
Rh1 P1 C24 C25 51.7(6)
C3 P1 C24 C26 158.6(5)
C21 P1 C24 C26 51.8(6)
Rh1 P1 C24 C26 -74.3(6)
C36 Rh1 C31 C32 115.9(5)
C35 Rh1 C31 C32 77.8(4)
P1 Rh1 C31 C32 173.5(5)
Cl1 Rh1 C31 C32 -86.9(4)
C36 Rh1 C31 C38 -5.6(5)
C35 Rh1 C31 C38 -43.7(5)
C32 Rh1 C31 C38 -121.5(7)
P1 Rh1 C31 C38 52.0(9)
Cl1 Rh1 C31 C38 151.6(5)
C38 C31 C32 C33 1.2(11)
Rh1 C31 C32 C33 -100.3(7)
C38 C31 C32 Rh1 101.5(7)
C36 Rh1 C32 C31 -63.4(5)
C35 Rh1 C32 C31 -98.3(4)
P1 Rh1 C32 C31 -174.6(4)
Cl1 Rh1 C32 C31 91.9(4)
C36 Rh1 C32 C33 59.3(5)
C35 Rh1 C32 C33 24.4(5)
C31 Rh1 C32 C33 122.7(7)
P1 Rh1 C32 C33 -52.0(8)
Cl1 Rh1 C32 C33 -145.4(5)
C31 C32 C33 C34 44.2(10)
Rh1 C32 C33 C34 -37.8(8)
C32 C33 C34 C35 33.1(9)
C33 C34 C35 C36 -92.3(8)
C33 C34 C35 Rh1 -10.9(8)
C32 Rh1 C35 C36 113.7(4)
C31 Rh1 C35 C36 78.3(4)
P1 Rh1 C35 C36 -85.5(4)
Cl1 Rh1 C35 C36 154.4(5)
C36 Rh1 C35 C34 -121.4(7)
C32 Rh1 C35 C34 -7.6(5)
C31 Rh1 C35 C34 -43.0(5)
P1 Rh1 C35 C34 153.2(5)
Cl1 Rh1 C35 C34 33.1(10)
C34 C35 C36 C37 3.6(11)
Rh1 C35 C36 C37 -101.6(7)
C34 C35 C36 Rh1 105.2(6)
C32 Rh1 C36 C35 -65.5(4)
C31 Rh1 C36 C35 -97.4(4)
P1 Rh1 C36 C35 96.2(4)
Cl1 Rh1 C36 C35 -163.8(4)
C35 Rh1 C36 C37 122.7(7)
C32 Rh1 C36 C37 57.2(5)
C31 Rh1 C36 C37 25.3(5)
P1 Rh1 C36 C37 -141.1(5)
Cl1 Rh1 C36 C37 -41.1(8)
C35 C36 C37 C38 39.0(10)
Rh1 C36 C37 C38 -42.4(7)
C36 C37 C38 C31 38.2(8)
C32 C31 C38 C37 -95.8(9)
Rh1 C31 C38 C37 -15.7(7)
C76 Rh2 P2 C43 70.2(3)
C75 Rh2 P2 C43 32.1(3)
C72 Rh2 P2 C43 -43.6(6)
C71 Rh2 P2 C43 129.4(8)
Cl2 Rh2 P2 C43 -132.8(2)
C76 Rh2 P2 C61 -43.3(3)
C75 Rh2 P2 C61 -81.3(3)
C72 Rh2 P2 C61 -157.0(6)
C71 Rh2 P2 C61 16.0(9)
Cl2 Rh2 P2 C61 113.8(2)
C76 Rh2 P2 C64 -167.8(3)
C75 Rh2 P2 C64 154.1(3)
C72 Rh2 P2 C64 78.4(6)
C71 Rh2 P2 C64 -108.6(8)
Cl2 Rh2 P2 C64 -10.8(3)
C54B Ru2 C41 C42 124.0(4)
C53A Ru2 C41 C42 105.1(4)
C52A Ru2 C41 C42 80.4(5)
C50B Ru2 C41 C42 163.4(3)
C54A Ru2 C41 C42 144.4(3)
C51A Ru2 C41 C42 167.5(8)
C50A Ru2 C41 C42 176.4(3)
C47A Ru2 C41 C42 -116.6(5)
C43 Ru2 C41 C42 -36.4(3)
C43A Ru2 C41 C42 -78.9(4)
C54B Ru2 C41 C47A -119.4(4)
C53A Ru2 C41 C47A -138.3(3)
C52A Ru2 C41 C47A -162.9(4)
C50B Ru2 C41 C47A -80.0(4)
C54A Ru2 C41 C47A -98.9(4)
C51A Ru2 C41 C47A -75.8(10)
C42 Ru2 C41 C47A 116.6(5)
C50A Ru2 C41 C47A -66.9(4)
C43 Ru2 C41 C47A 80.2(4)
C43A Ru2 C41 C47A 37.8(3)
C47A C41 C42 C43 -1.9(7)
Ru2 C41 C42 C43 62.0(4)
C47A C41 C42 Ru2 -63.9(4)
C54B Ru2 C42 C41 -73.2(4)
C53A Ru2 C42 C41 -90.9(4)
C52A Ru2 C42 C41 -134.1(4)
C50B Ru2 C42 C41 -37.9(7)
C54A Ru2 C42 C41 -49.3(5)
C51A Ru2 C42 C41 -172.1(5)
C50A Ru2 C42 C41 -11.1(10)
C47A Ru2 C42 C41 38.0(4)
C43 Ru2 C42 C41 119.8(5)
C43A Ru2 C42 C41 81.2(4)
C54B Ru2 C42 C43 166.9(3)
C53A Ru2 C42 C43 149.3(3)
C52A Ru2 C42 C43 106.0(4)
C50B Ru2 C42 C43 -157.8(5)
C41 Ru2 C42 C43 -119.8(5)
C54A Ru2 C42 C43 -169.2(3)
C51A Ru2 C42 C43 68.1(7)
C50A Ru2 C42 C43 -131.0(8)
C47A Ru2 C42 C43 -81.8(4)
C43A Ru2 C42 C43 -38.7(3)
C41 C42 C43 C43A 1.7(7)
Ru2 C42 C43 C43A 62.5(4)
C41 C42 C43 P2 163.2(5)
Ru2 C42 C43 P2 -136.0(5)
C41 C42 C43 Ru2 -60.9(4)
C61 P2 C43 C42 1.4(6)
C64 P2 C43 C42 110.2(6)
Rh2 P2 C43 C42 -119.1(5)
C61 P2 C43 C43A 159.4(5)
C64 P2 C43 C43A -91.8(6)
Rh2 P2 C43 C43A 38.9(6)
C61 P2 C43 Ru2 -98.9(5)
C64 P2 C43 Ru2 10.0(5)
Rh2 P2 C43 Ru2 140.6(4)
C54B Ru2 C43 C42 -33.0(8)
C53A Ru2 C43 C42 -52.4(5)
C52A Ru2 C43 C42 -102.9(4)
C50B Ru2 C43 C42 152.4(6)
C41 Ru2 C43 C42 35.9(3)
C54A Ru2 C43 C42 39.7(11)
C51A Ru2 C43 C42 -151.7(3)
C50A Ru2 C43 C42 157.5(4)
C47A Ru2 C43 C42 78.1(4)
C43A Ru2 C43 C42 115.3(5)
C54B Ru2 C43 C43A -148.4(6)
C53A Ru2 C43 C43A -167.8(4)
C52A Ru2 C43 C43A 141.8(3)
C50B Ru2 C43 C43A 37.0(8)
C41 Ru2 C43 C43A -79.4(4)
C54A Ru2 C43 C43A -75.6(11)
C51A Ru2 C43 C43A 93.0(4)
C42 Ru2 C43 C43A -115.3(5)
C50A Ru2 C43 C43A 42.1(6)
C47A Ru2 C43 C43A -37.2(3)
C54B Ru2 C43 P2 89.2(8)
C53A Ru2 C43 P2 69.8(6)
C52A Ru2 C43 P2 19.4(6)
C50B Ru2 C43 P2 -85.4(8)
C41 Ru2 C43 P2 158.2(6)
C54A Ru2 C43 P2 162.0(8)
C51A Ru2 C43 P2 -29.4(6)
C42 Ru2 C43 P2 122.3(6)
C50A Ru2 C43 P2 -80.3(6)
C47A Ru2 C43 P2 -159.6(6)
C43A Ru2 C43 P2 -122.4(6)
C42 C43 C43A C44 173.8(6)
P2 C43 C43A C44 12.0(10)
Ru2 C43 C43A C44 -124.8(7)
C42 C43 C43A C47A -0.8(6)
P2 C43 C43A C47A -162.6(4)
Ru2 C43 C43A C47A 60.6(4)
C42 C43 C43A Ru2 -61.5(4)
P2 C43 C43A Ru2 136.8(5)
C54B Ru2 C43A C44 -77.7(8)
C52A Ru2 C43A C44 54.8(7)
C50B Ru2 C43A C44 -36.4(6)
C41 Ru2 C43A C44 -149.2(6)
C54A Ru2 C43A C44 -68.5(6)
C51A Ru2 C43A C44 15.0(6)
C42 Ru2 C43A C44 168.6(6)
C50A Ru2 C43A C44 -28.0(6)
C47A Ru2 C43A C44 -111.9(7)
C43 Ru2 C43A C44 129.8(7)
C54B Ru2 C43A C43 152.5(5)
C52A Ru2 C43A C43 -75.0(5)
C50B Ru2 C43A C43 -166.2(3)
C41 Ru2 C43A C43 80.9(4)
C54A Ru2 C43A C43 161.7(3)
C51A Ru2 C43A C43 -114.8(4)
C42 Ru2 C43A C43 38.8(3)
C50A Ru2 C43A C43 -157.8(3)
C47A Ru2 C43A C43 118.3(5)
C54B Ru2 C43A C47A 34.2(7)
C52A Ru2 C43A C47A 166.6(4)
C50B Ru2 C43A C47A 75.4(4)
C41 Ru2 C43A C47A -37.4(4)
C54A Ru2 C43A C47A 43.3(5)
C51A Ru2 C43A C47A 126.8(4)
C42 Ru2 C43A C47A -79.6(4)
C50A Ru2 C43A C47A 83.8(4)
C43 Ru2 C43A C47A -118.3(5)
C43 C43A C44 C45 -175.8(7)
C47A C43A C44 C45 -1.7(9)
Ru2 C43A C44 C45 84.9(8)
C43A C44 C45 C46 -0.5(11)
C44 C45 C46 C47 1.1(12)
C45 C46 C47 C47A 0.5(11)
C42 C41 C47A C47 -177.5(7)
Ru2 C41 C47A C47 119.0(7)
C42 C41 C47A C43A 1.3(7)
Ru2 C41 C47A C43A -62.2(4)
C42 C41 C47A Ru2 63.5(4)
C46 C47 C47A C41 176.0(7)
C46 C47 C47A C43A -2.6(10)
C46 C47 C47A Ru2 -90.1(8)
C44 C43A C47A C41 -175.7(6)
C43 C43A C47A C41 -0.3(7)
Ru2 C43A C47A C41 61.0(4)
C44 C43A C47A C47 3.2(9)
C43 C43A C47A C47 178.7(6)
Ru2 C43A C47A C47 -120.1(6)
C44 C43A C47A Ru2 123.3(5)
C43 C43A C47A Ru2 -61.2(4)
C54B Ru2 C47A C41 77.5(4)
C53A Ru2 C47A C41 61.1(5)
C52A Ru2 C47A C41 104.0(13)
C50B Ru2 C47A C41 118.6(4)
C54A Ru2 C47A C41 91.4(4)
C51A Ru2 C47A C41 159.1(4)
C42 Ru2 C47A C41 -37.7(3)
C50A Ru2 C47A C41 130.6(4)
C43 Ru2 C47A C41 -80.4(4)
C43A Ru2 C47A C41 -117.4(5)
C54B Ru2 C47A C47 -51.2(7)
C53A Ru2 C47A C47 -67.6(7)
C52A Ru2 C47A C47 -24.7(17)
C50B Ru2 C47A C47 -10.1(7)
C41 Ru2 C47A C47 -128.7(7)
C54A Ru2 C47A C47 -37.3(6)
C51A Ru2 C47A C47 30.4(7)
C42 Ru2 C47A C47 -166.4(7)
C50A Ru2 C47A C47 2.0(6)
C43 Ru2 C47A C47 150.9(7)
C43A Ru2 C47A C47 113.9(7)
C54B Ru2 C47A C43A -165.1(3)
C53A Ru2 C47A C43A 178.5(3)
C52A Ru2 C47A C43A -138.6(12)
C50B Ru2 C47A C43A -124.0(3)
C41 Ru2 C47A C43A 117.4(5)
C54A Ru2 C47A C43A -151.2(3)
C51A Ru2 C47A C43A -83.5(4)
C42 Ru2 C47A C43A 79.7(4)
C50A Ru2 C47A C43A -111.9(4)
C43 Ru2 C47A C43A 37.0(3)
C54B Ru2 C50A C54A 23.3(3)
C53A Ru2 C50A C54A 37.61(8)
C52A Ru2 C50A C54A 80.91(13)
C50B Ru2 C50A C54A 10.6(11)
C41 Ru2 C50A C54A -57.8(3)
C51A Ru2 C50A C54A 118.52(11)
C42 Ru2 C50A C54A -49.2(8)
C47A Ru2 C50A C54A -93.9(2)
C43 Ru2 C50A C54A -161.4(4)
C43A Ru2 C50A C54A -133.9(2)
C54B Ru2 C50A C51A -95.2(3)
C53A Ru2 C50A C51A -80.90(13)
C52A Ru2 C50A C51A -37.60(8)
C50B Ru2 C50A C51A -107.9(11)
C41 Ru2 C50A C51A -176.3(3)
C54A Ru2 C50A C51A -118.52(11)
C42 Ru2 C50A C51A -167.8(9)
C47A Ru2 C50A C51A 147.6(2)
C43 Ru2 C50A C51A 80.1(4)
C43A Ru2 C50A C51A 107.6(2)
C54B Ru2 C50A C55A 144.0(3)
C53A Ru2 C50A C55A 158.4
C52A Ru2 C50A C55A -158.3
C50B Ru2 C50A C55A 131.3(11)
C41 Ru2 C50A C55A 62.9(3)
C54A Ru2 C50A C55A 120.74(11)
C51A Ru2 C50A C55A -120.74(12)
C42 Ru2 C50A C55A 71.5(9)
C47A Ru2 C50A C55A 26.8(2)
C43 Ru2 C50A C55A -40.7(4)
C43A Ru2 C50A C55A -13.1(2)
C54A C50A C51A C52A 0.0
C55A C50A C51A C52A 180.0
Ru2 C50A C51A C52A 60.4(2)
C54A C50A C51A C56A 180.0
C55A C50A C51A C56A 0.0
Ru2 C50A C51A C56A -119.6(2)
C54A C50A C51A Ru2 -60.4(2)
C55A C50A C51A Ru2 119.6(2)
C54B Ru2 C51A C50A 59.5(2)
C53A Ru2 C51A C50A 79.66(13)
C52A Ru2 C51A C50A 117.89(11)
C50B Ru2 C51A C50A 16.7(3)
C41 Ru2 C51A C50A 11.5(9)
C54A Ru2 C51A C50A 36.86(8)
C42 Ru2 C51A C50A 172.2(6)
C47A Ru2 C51A C50A -48.3(3)
C43 Ru2 C51A C50A -140.4(3)
C43A Ru2 C51A C50A -94.3(2)
C54B Ru2 C51A C52A -58.4(2)
C53A Ru2 C51A C52A -38.23(8)
C50B Ru2 C51A C52A -101.2(3)
C41 Ru2 C51A C52A -106.4(10)
C54A Ru2 C51A C52A -81.03(13)
C42 Ru2 C51A C52A 54.3(5)
C50A Ru2 C51A C52A -117.89(11)
C47A Ru2 C51A C52A -166.2(3)
C43 Ru2 C51A C52A 101.7(3)
C43A Ru2 C51A C52A 147.8(2)
C54B Ru2 C51A C56A -178.6(2)
C53A Ru2 C51A C56A -158.4
C52A Ru2 C51A C56A -120.21(11)
C50B Ru2 C51A C56A 138.6(3)
C41 Ru2 C51A C56A 133.4(9)
C54A Ru2 C51A C56A 158.8
C42 Ru2 C51A C56A -65.9(6)
C50A Ru2 C51A C56A 121.90(11)
C47A Ru2 C51A C56A 73.6(3)
C43 Ru2 C51A C56A -18.5(3)
C43A Ru2 C51A C56A 27.6(3)
C50A C51A C52A C53A 0.0
C56A C51A C52A C53A 180.0
Ru2 C51A C52A C53A 62.2(2)
C50A C51A C52A C57A -180.0
C56A C51A C52A C57A 0.0
Ru2 C51A C52A C57A -117.7(2)
C50A C51A C52A Ru2 -62.2(2)
C56A C51A C52A Ru2 117.8(2)
C54B Ru2 C52A C53A -21.2(3)
C50B Ru2 C52A C53A -67.2(2)
C41 Ru2 C52A C53A 39.0(4)
C54A Ru2 C52A C53A -37.84(8)
C51A Ru2 C52A C53A -116.92(11)
C42 Ru2 C52A C53A 86.3(2)
C50A Ru2 C52A C53A -79.91(12)
C47A Ru2 C52A C53A -51.3(13)
C43 Ru2 C52A C53A 133.6(3)
C43A Ru2 C52A C53A -178.8(4)
C54B Ru2 C52A C51A 95.7(3)
C53A Ru2 C52A C51A 116.92(11)
C50B Ru2 C52A C51A 49.8(2)
C41 Ru2 C52A C51A 155.9(4)
C54A Ru2 C52A C51A 79.09(12)
C42 Ru2 C52A C51A -156.8(3)
C50A Ru2 C52A C51A 37.01(8)
C47A Ru2 C52A C51A 65.6(14)
C43 Ru2 C52A C51A -109.5(3)
C43A Ru2 C52A C51A -61.9(4)
C54B Ru2 C52A C57A -142.2(3)
C53A Ru2 C52A C57A -121.04(11)
C50B Ru2 C52A C57A 171.8(3)
C41 Ru2 C52A C57A -82.0(4)
C54A Ru2 C52A C57A -158.9
C51A Ru2 C52A C57A 122.04(11)
C42 Ru2 C52A C57A -34.8(3)
C50A Ru2 C52A C57A 159.0
C47A Ru2 C52A C57A -172.4(13)
C43 Ru2 C52A C57A 12.6(3)
C43A Ru2 C52A C57A 60.1(4)
C51A C52A C53A C54A 0.0
C57A C52A C53A C54A 180.0
Ru2 C52A C53A C54A 63.4(2)
C51A C52A C53A C58A -180.0
C57A C52A C53A C58A 0.0
Ru2 C52A C53A C58A -116.6(2)
C51A C52A C53A Ru2 -63.4(2)
C57A C52A C53A Ru2 116.5(2)
C54B Ru2 C53A C54A 0.8(7)
C52A Ru2 C53A C54A -116.91(11)
C50B Ru2 C53A C54A -30.4(3)
C41 Ru2 C53A C54A 86.5(2)
C51A Ru2 C53A C54A -79.09(12)
C42 Ru2 C53A C54A 126.7(2)
C50A Ru2 C53A C54A -37.02(8)
C47A Ru2 C53A C54A 51.8(3)
C43 Ru2 C53A C54A 159.2(4)
C54B Ru2 C53A C52A 117.7(7)
C50B Ru2 C53A C52A 86.5(3)
C41 Ru2 C53A C52A -156.6(2)
C54A Ru2 C53A C52A 116.91(11)
C51A Ru2 C53A C52A 37.82(8)
C42 Ru2 C53A C52A -116.4(2)
C50A Ru2 C53A C52A 79.89(12)
C47A Ru2 C53A C52A 168.7(3)
C43 Ru2 C53A C52A -83.9(3)
C54B Ru2 C53A C58A -121.2(7)
C52A Ru2 C53A C58A 121.06(11)
C50B Ru2 C53A C58A -152.4(3)
C41 Ru2 C53A C58A -35.5(2)
C54A Ru2 C53A C58A -122.03(11)
C51A Ru2 C53A C58A 158.9
C42 Ru2 C53A C58A 4.7(2)
C50A Ru2 C53A C58A -159.0
C47A Ru2 C53A C58A -70.3(3)
C43 Ru2 C53A C58A 37.2(4)
C51A C50A C54A C53A 0.0
C55A C50A C54A C53A 180.0
Ru2 C50A C54A C53A -60.4(2)
C51A C50A C54A C59A 180.0
C55A C50A C54A C59A 0.0
Ru2 C50A C54A C59A 119.6(2)
C51A C50A C54A Ru2 60.4(2)
C55A C50A C54A Ru2 -119.6(2)
C52A C53A C54A C50A 0.0
C58A C53A C54A C50A 180.0
Ru2 C53A C54A C50A 62.3(2)
C52A C53A C54A C59A 180.0
C58A C53A C54A C59A 0.0
Ru2 C53A C54A C59A -117.7(2)
C52A C53A C54A Ru2 -62.3(2)
C58A C53A C54A Ru2 117.7(2)
C54B Ru2 C54A C50A -118.6(6)
C53A Ru2 C54A C50A -117.88(11)
C52A Ru2 C54A C50A -79.64(13)
C50B Ru2 C54A C50A -4.9(5)
C41 Ru2 C54A C50A 136.8(2)
C51A Ru2 C54A C50A -36.85(8)
C42 Ru2 C54A C50A 165.0(3)
C47A Ru2 C54A C50A 97.9(2)
C43 Ru2 C54A C50A 133.3(10)
C43A Ru2 C54A C50A 71.7(3)
C54B Ru2 C54A C53A -0.7(6)
C52A Ru2 C54A C53A 38.23(8)
C50B Ru2 C54A C53A 113.0(5)
C41 Ru2 C54A C53A -105.3(2)
C51A Ru2 C54A C53A 81.02(13)
C42 Ru2 C54A C53A -77.1(3)
C50A Ru2 C54A C53A 117.88(11)
C47A Ru2 C54A C53A -144.3(2)
C43 Ru2 C54A C53A -108.8(10)
C43A Ru2 C54A C53A -170.4(3)
C54B Ru2 C54A C59A 119.5(6)
C53A Ru2 C54A C59A 120.22(11)
C52A Ru2 C54A C59A 158.5
C50B Ru2 C54A C59A -126.8(5)
C41 Ru2 C54A C59A 14.9(2)
C51A Ru2 C54A C59A -158.8
C42 Ru2 C54A C59A 43.1(3)
C50A Ru2 C54A C59A -121.90(11)
C47A Ru2 C54A C59A -24.0(2)
C43 Ru2 C54A C59A 11.4(10)
C43A Ru2 C54A C59A -50.2(3)
C53A Ru2 C50B C54B 14.9(3)
C52A Ru2 C50B C54B 60.8(2)
C41 Ru2 C50B C54B -76.4(3)
C54A Ru2 C50B C54B -30.4(5)
C51A Ru2 C50B C54B 105.1(3)
C42 Ru2 C50B C54B -50.0(5)
C50A Ru2 C50B C54B 164.4(11)
C47A Ru2 C50B C54B -116.3(2)
C43 Ru2 C50B C54B 177.0(7)
C43A Ru2 C50B C54B -155.7(3)
C54B Ru2 C50B C51B -115.44(10)
C53A Ru2 C50B C51B -100.6(2)
C52A Ru2 C50B C51B -54.7(2)
C41 Ru2 C50B C51B 168.1(3)
C54A Ru2 C50B C51B -145.8(5)
C51A Ru2 C50B C51B -10.3(3)
C42 Ru2 C50B C51B -165.5(6)
C50A Ru2 C50B C51B 48.9(11)
C47A Ru2 C50B C51B 128.3(2)
C43 Ru2 C50B C51B 61.6(7)
C43A Ru2 C50B C51B 88.9(2)
C54B Ru2 C50B C55B 121.08(10)
C53A Ru2 C50B C55B 136.0(3)
C52A Ru2 C50B C55B -178.2(2)
C41 Ru2 C50B C55B 44.6(3)
C54A Ru2 C50B C55B 90.7(5)
C51A Ru2 C50B C55B -133.8(3)
C42 Ru2 C50B C55B 71.1(6)
C50A Ru2 C50B C55B -74.6(11)
C47A Ru2 C50B C55B 4.8(2)
C43 Ru2 C50B C55B -61.9(7)
C43A Ru2 C50B C55B -34.6(3)
C54B C50B C51B C52B 0.0
C55B C50B C51B C52B 180.0
Ru2 C50B C51B C52B 63.6(2)
C54B C50B C51B C56B 180.0
C55B C50B C51B C56B 0.0
Ru2 C50B C51B C56B -116.4(2)
C54B C50B C51B Ru2 -63.6(2)
C55B C50B C51B Ru2 116.4(2)
C54B Ru2 C51B C52B -78.53(13)
C53A Ru2 C51B C52B -59.3(2)
C52A Ru2 C51B C52B -20.2(3)
C50B Ru2 C51B C52B -117.81(11)
C41 Ru2 C51B C52B -146.1(6)
C54A Ru2 C51B C52B -101.3(2)
C51A Ru2 C51B C52B 5.2(16)
C42 Ru2 C51B C52B 41.5(8)
C50A Ru2 C51B C52B -135.2(4)
C47A Ru2 C51B C52B 171.2(3)
C43 Ru2 C51B C52B 84.1(3)
C43A Ru2 C51B C52B 127.3(2)
C54B Ru2 C51B C50B 39.28(8)
C53A Ru2 C51B C50B 58.5(2)
C52A Ru2 C51B C50B 97.6(3)
C41 Ru2 C51B C50B -28.3(6)
C54A Ru2 C51B C50B 16.5(2)
C51A Ru2 C51B C50B 123.0(15)
C42 Ru2 C51B C50B 159.3(8)
C50A Ru2 C51B C50B -17.4(4)
C47A Ru2 C51B C50B -70.9(3)
C43 Ru2 C51B C50B -158.1(3)
C43A Ru2 C51B C50B -114.8(2)
C54B Ru2 C51B C56B 158.3
C53A Ru2 C51B C56B 177.5(2)
C52A Ru2 C51B C56B -143.4(3)
C50B Ru2 C51B C56B 118.99(11)
C41 Ru2 C51B C56B 90.7(6)
C54A Ru2 C51B C56B 135.5(2)
C51A Ru2 C51B C56B -118.0(16)
C42 Ru2 C51B C56B -81.7(8)
C50A Ru2 C51B C56B 101.6(4)
C47A Ru2 C51B C56B 48.1(3)
C43 Ru2 C51B C56B -39.1(3)
C43A Ru2 C51B C56B 4.1(2)
C50B C51B C52B C53B 0.0
C56B C51B C52B C53B -180.0
Ru2 C51B C52B C53B 58.95(19)
C50B C51B C52B C57B 180.0
C56B C51B C52B C57B 0.0
Ru2 C51B C52B C57B -121.1(2)
C50B C51B C52B Ru2 -58.95(19)
C56B C51B C52B Ru2 121.06(19)
C54B Ru2 C52B C51B 81.68(14)
C53A Ru2 C52B C51B 100.9(2)
C52A Ru2 C52B C51B 117.6(8)
C50B Ru2 C52B C51B 37.63(9)
C41 Ru2 C52B C51B 146.2(6)
C54A Ru2 C52B C51B 63.3(2)
C51A Ru2 C52B C51B -1.6(5)
C42 Ru2 C52B C51B -165.9(3)
C50A Ru2 C52B C51B 24.3(2)
C47A Ru2 C52B C51B -24.9(7)
C43 Ru2 C52B C51B -121.2(2)
C43A Ru2 C52B C51B -77.0(3)
C54B Ru2 C52B C53B -37.78(9)
C53A Ru2 C52B C53B -18.6(3)
C52A Ru2 C52B C53B -1.9(8)
C50B Ru2 C52B C53B -81.82(13)
C41 Ru2 C52B C53B 26.7(6)
C54A Ru2 C52B C53B -56.1(2)
C51A Ru2 C52B C53B -121.1(4)
C42 Ru2 C52B C53B 74.6(3)
C50A Ru2 C52B C53B -95.2(2)
C47A Ru2 C52B C53B -144.3(8)
C43 Ru2 C52B C53B 119.3(2)
C43A Ru2 C52B C53B 163.6(3)
C54B Ru2 C52B C57B -157.96(5)
C53A Ru2 C52B C57B -138.7(3)
C52A Ru2 C52B C57B -122.0(8)
C50B Ru2 C52B C57B 158.00(5)
C41 Ru2 C52B C57B -93.5(6)
C54A Ru2 C52B C57B -176.3(2)
C51A Ru2 C52B C57B 118.8(5)
C42 Ru2 C52B C57B -45.6(3)
C50A Ru2 C52B C57B 144.7(2)
C47A Ru2 C52B C57B 95.5(8)
C43 Ru2 C52B C57B -0.8(3)
C43A Ru2 C52B C57B 43.4(3)
C51B C52B C53B C54B 0.0
C57B C52B C53B C54B 180.0
Ru2 C52B C53B C54B 59.1(2)
C51B C52B C53B C58B -180.0
C57B C52B C53B C58B 0.0
Ru2 C52B C53B C58B -120.8(2)
C51B C52B C53B Ru2 -59.1(2)
C57B C52B C53B Ru2 120.9(2)
C53A Ru2 C53B C54B 18.8(6)
C52A Ru2 C53B C54B -116.1(6)
C50B Ru2 C53B C54B -39.29(8)
C41 Ru2 C53B C54B 73.8(3)
C54A Ru2 C53B C54B -9.8(3)
C51A Ru2 C53B C54B -88.5(2)
C42 Ru2 C53B C54B 115.4(2)
C50A Ru2 C53B C54B -49.3(2)
C47A Ru2 C53B C54B 38.9(5)
C43 Ru2 C53B C54B 156.6(3)
C43A Ru2 C53B C54B -170.5(9)
C54B Ru2 C53B C52B 117.64(11)
C53A Ru2 C53B C52B 136.5(6)
C52A Ru2 C53B C52B 1.5(6)
C50B Ru2 C53B C52B 78.35(13)
C41 Ru2 C53B C52B -168.6(3)
C54A Ru2 C53B C52B 107.8(2)
C51A Ru2 C53B C52B 29.2(3)
C42 Ru2 C53B C52B -126.9(2)
C50A Ru2 C53B C52B 68.3(2)
C47A Ru2 C53B C52B 156.5(5)
C43 Ru2 C53B C52B -85.7(3)
C43A Ru2 C53B C52B -52.8(8)
C54B Ru2 C53B C58B -119.05(11)
C53A Ru2 C53B C58B -100.2(6)
C52A Ru2 C53B C58B 124.8(7)
C50B Ru2 C53B C58B -158.3
C41 Ru2 C53B C58B -45.3(3)
C54A Ru2 C53B C58B -128.9(3)
C51A Ru2 C53B C58B 152.5(3)
C42 Ru2 C53B C58B -3.6(2)
C50A Ru2 C53B C58B -168.4(2)
C47A Ru2 C53B C58B -80.1(5)
C43 Ru2 C53B C58B 37.6(3)
C43A Ru2 C53B C58B 70.5(8)
C52B C53B C54B C50B 0.0
C58B C53B C54B C50B 180.0
Ru2 C53B C54B C50B 63.9(2)
C52B C53B C54B C59B -180.0
C58B C53B C54B C59B 0.0
Ru2 C53B C54B C59B -116.1(2)
C52B C53B C54B Ru2 -63.9(2)
C58B C53B C54B Ru2 116.1(2)
C51B C50B C54B C53B 0.0
C55B C50B C54B C53B -180.0
Ru2 C50B C54B C53B -66.9(2)
C51B C50B C54B C59B 180.0
C55B C50B C54B C59B 0.0
Ru2 C50B C54B C59B 113.1(2)
C51B C50B C54B Ru2 66.8(2)
C55B C50B C54B Ru2 -113.1(2)
C53A Ru2 C54B C53B -23.0(7)
C52A Ru2 C54B C53B 23.9(3)
C50B Ru2 C54B C53B 115.34(10)
C41 Ru2 C54B C53B -123.4(2)
C54A Ru2 C54B C53B 155.6(6)
C51A Ru2 C54B C53B 67.9(2)
C42 Ru2 C54B C53B -85.9(2)
C50A Ru2 C54B C53B 111.2(3)
C47A Ru2 C54B C53B -162.2(3)
C43 Ru2 C54B C53B -61.9(6)
C43A Ru2 C54B C53B 173.7(6)
C53A Ru2 C54B C50B -138.3(7)
C52A Ru2 C54B C50B -91.5(3)
C41 Ru2 C54B C50B 121.2(2)
C54A Ru2 C54B C50B 40.2(7)
C51A Ru2 C54B C50B -47.4(2)
C42 Ru2 C54B C50B 158.8(3)
C50A Ru2 C54B C50B -4.1(3)
C47A Ru2 C54B C50B 82.4(3)
C43 Ru2 C54B C50B -177.2(6)
C43A Ru2 C54B C50B 58.4(5)
C53A Ru2 C54B C59B 100.4(7)
C52A Ru2 C54B C59B 147.3(3)
C50B Ru2 C54B C59B -121.27(10)
C41 Ru2 C54B C59B -0.1(2)
C54A Ru2 C54B C59B -81.0(6)
C51A Ru2 C54B C59B -168.7(2)
C42 Ru2 C54B C59B 37.5(3)
C50A Ru2 C54B C59B -125.4(3)
C47A Ru2 C54B C59B -38.8(3)
C43 Ru2 C54B C59B 61.5(6)
C43A Ru2 C54B C59B -62.9(6)
C43 P2 C61 C62 71.4(5)
C64 P2 C61 C62 -37.1(6)
Rh2 P2 C61 C62 -169.5(4)
C43 P2 C61 C63 -160.8(5)
C64 P2 C61 C63 90.7(5)
Rh2 P2 C61 C63 -41.7(6)
C43 P2 C64 C65 69.4(5)
C61 P2 C64 C65 175.8(4)
Rh2 P2 C64 C65 -55.8(5)
C43 P2 C64 C66 -165.5(5)
C61 P2 C64 C66 -59.1(5)
Rh2 P2 C64 C66 69.2(5)
C76 Rh2 C71 C72 -115.0(5)
C75 Rh2 C71 C72 -77.4(5)
P2 Rh2 C71 C72 -175.5(6)
Cl2 Rh2 C71 C72 85.7(4)
C76 Rh2 C71 C78 5.7(5)
C75 Rh2 C71 C78 43.3(6)
C72 Rh2 C71 C78 120.7(8)
P2 Rh2 C71 C78 -54.8(11)
Cl2 Rh2 C71 C78 -153.6(5)
C78 C71 C72 C73 -3.0(11)
Rh2 C71 C72 C73 100.9(7)
C78 C71 C72 Rh2 -104.0(7)
C76 Rh2 C72 C71 64.2(5)
C75 Rh2 C72 C71 98.8(5)
P2 Rh2 C72 C71 177.1(4)
Cl2 Rh2 C72 C71 -91.8(4)
C76 Rh2 C72 C73 -57.2(6)
C75 Rh2 C72 C73 -22.7(6)
C71 Rh2 C72 C73 -121.5(8)
P2 Rh2 C72 C73 55.6(9)
Cl2 Rh2 C72 C73 146.7(6)
C71 C72 C73 C74 -46.6(11)
Rh2 C72 C73 C74 34.6(9)
C72 C73 C74 C75 -29.2(10)
C73 C74 C75 C76 90.3(9)
C73 C74 C75 Rh2 8.5(8)
C72 Rh2 C75 C76 -113.9(4)
C71 Rh2 C75 C76 -78.0(4)
P2 Rh2 C75 C76 88.0(4)
Cl2 Rh2 C75 C76 -151.4(5)
C76 Rh2 C75 C74 121.8(7)
C72 Rh2 C75 C74 7.9(5)
C71 Rh2 C75 C74 43.8(5)
P2 Rh2 C75 C74 -150.2(5)
Cl2 Rh2 C75 C74 -29.5(9)
C74 C75 C76 C77 -2.6(11)
Rh2 C75 C76 C77 102.8(7)
C74 C75 C76 Rh2 -105.4(7)
C72 Rh2 C76 C75 65.3(4)
C71 Rh2 C76 C75 98.1(4)
P2 Rh2 C76 C75 -94.2(4)
Cl2 Rh2 C76 C75 159.1(4)
C75 Rh2 C76 C77 -121.2(7)
C72 Rh2 C76 C77 -56.0(5)
C71 Rh2 C76 C77 -23.2(5)
P2 Rh2 C76 C77 144.6(5)
Cl2 Rh2 C76 C77 37.8(8)
C75 C76 C77 C78 -44.1(10)
Rh2 C76 C77 C78 37.8(8)
C72 C71 C78 C77 94.7(9)
Rh2 C71 C78 C77 13.1(8)
C76 C77 C78 C71 -33.4(9)
